data_4302014
loop_
_publ_author_name
'Muhammad Nadeem Akhtar'
'Yan-Zhen Zheng'
'Yanhua Lan'
'Valeriu Mereacre'
'Christopher E. Anson'
'Annie K. Powell'

_publ_contact_author
; 
'Annie K. Powell'
;
_publ_contact_author_email powell@aoc.uni-karlsruhe.de
_publ_contact_author_phone '+49 721 608 2135'
_publ_section_title
;
Family of Heterometallic Semicircular MnIII2LnIII3 Strands
;
_journal_name_full 'Inorganic Chemistry'
_journal_page_first 3502
_journal_page_last 3504
_journal_paper_doi 10.1021/ic9000686
_journal_volume 48
_journal_year 2009
_chemical_formula_moiety 'C80 H160 Mn2 N5 O26 Er3, C2 H3 N'
_chemical_formula_sum 'C82 H163 Er3 Mn2 N6 O26'
_chemical_formula_weight 2260.84
_chemical_name_systematic
; 
 ? 
;
_space_group_IT_number 14
_symmetry_cell_setting monoclinic
_symmetry_space_group_name_Hall '-P 2yn'
_symmetry_space_group_name_H-M 'P 1 21/n 1'
_atom_sites_solution_hydrogens geom
_atom_sites_solution_primary direct
_atom_sites_solution_secondary difmap
_audit_creation_method SHELXL-97
_cell_angle_alpha 90.00
_cell_angle_beta 100.764(1)
_cell_angle_gamma 90.00
_cell_formula_units_Z 4
_cell_length_a 17.2846(4)
_cell_length_b 29.7522(7)
_cell_length_c 20.5363(5)
_cell_measurement_reflns_used 14592
_cell_measurement_temperature 100(2)
_cell_measurement_theta_max 27.31
_cell_measurement_theta_min 2.17
_cell_volume 10375.1(4)
_computing_cell_refinement 'SMART-NT 5.6 (Bruker AXS Inc., 2005)'
_computing_data_collection 'SMART-NT 5.6 (Bruker AXS Inc., 2005)'
_computing_data_reduction 'SAINT+ 6.45 (Bruker AXS Inc., 2003)'
_computing_molecular_graphics 'SHELXTL 6.12 (BrukerAXS Inc., 2003)'
_computing_publication_material 'SHELXTL 6.12 (BrukerAXS Inc., 2003)'
_computing_structure_refinement 'SHELXTL 6.12 (BrukerAXS Inc., 2003)'
_computing_structure_solution 'SHELXTL 6.12 (BrukerAXS Inc., 2003)'
_diffrn_ambient_temperature 100(2)
_diffrn_detector_area_resol_mean 8.333
_diffrn_measured_fraction_theta_full 0.999
_diffrn_measured_fraction_theta_max 0.921
_diffrn_measurement_device_type 'Bruker SMART Apex'
_diffrn_measurement_method 'CCD area detector'
_diffrn_radiation_monochromator graphite
_diffrn_radiation_source 'rotating anode'
_diffrn_radiation_type MoK\a
_diffrn_radiation_wavelength 0.71073
_diffrn_reflns_av_R_equivalents 0.0457
_diffrn_reflns_av_sigmaI/netI 0.0539
_diffrn_reflns_limit_h_max 22
_diffrn_reflns_limit_h_min -22
_diffrn_reflns_limit_k_max 27
_diffrn_reflns_limit_k_min -39
_diffrn_reflns_limit_l_max 25
_diffrn_reflns_limit_l_min -25
_diffrn_reflns_number 64453
_diffrn_reflns_theta_full 25.00
_diffrn_reflns_theta_max 28.14
_diffrn_reflns_theta_min 1.38
_exptl_absorpt_coefficient_mu 2.704
_exptl_absorpt_correction_T_max 0.552
_exptl_absorpt_correction_T_min 0.432
_exptl_absorpt_correction_type multi-scan
_exptl_absorpt_process_details 'SADABS (Bruker AXS Inc., 2005)'
_exptl_crystal_colour orange
_exptl_crystal_density_diffrn 1.447
_exptl_crystal_density_method 'not measured'
_exptl_crystal_description block
_exptl_crystal_F_000 4636
_exptl_crystal_size_max 0.32
_exptl_crystal_size_mid 0.27
_exptl_crystal_size_min 0.22
_refine_diff_density_max 1.740
_refine_diff_density_min -0.701
_refine_diff_density_rms 0.125
_refine_ls_extinction_method none
_refine_ls_goodness_of_fit_ref 1.020
_refine_ls_hydrogen_treatment mixed
_refine_ls_matrix_type full
_refine_ls_number_parameters 1079
_refine_ls_number_reflns 23388
_refine_ls_number_restraints 117
_refine_ls_restrained_S_all 1.034
_refine_ls_R_factor_all 0.0619
_refine_ls_R_factor_gt 0.0402
_refine_ls_shift/su_max 0.003
_refine_ls_shift/su_mean 0.000
_refine_ls_structure_factor_coef Fsqd
_refine_ls_weighting_details 'calc w=1/[\s^2^(Fo^2^)+(0.0423P)^2^+7.2065P] where P=(Fo^2^+2Fc^2^)/3'
_refine_ls_weighting_scheme calc
_refine_ls_wR_factor_gt 0.0847
_refine_ls_wR_factor_ref 0.0936
_reflns_number_gt 17868
_reflns_number_total 23388
_reflns_threshold_expression >2sigma(I)
_cod_data_source_file ic9000686_si_001_3.cif
_cod_data_source_block p208
_cod_original_sg_symbol_H-M 'P 21/n'
_cod_database_code 4302014

loop_
_symmetry_equiv_pos_as_xyz
'x, y, z'
'-x+1/2, y+1/2, -z+1/2'
'-x, -y, -z'
'x-1/2, -y-1/2, z-1/2'

loop_
_atom_site_label
_atom_site_type_symbol
_atom_site_fract_x
_atom_site_fract_y
_atom_site_fract_z
_atom_site_U_iso_or_equiv
_atom_site_adp_type
_atom_site_occupancy
_atom_site_symmetry_multiplicity
_atom_site_calc_flag
_atom_site_refinement_flags
_atom_site_disorder_assembly
_atom_site_disorder_group
Er1 Er 0.134039(11) 0.160846(6) 0.412453(10) 0.02259(5) Uani 1 1 d . A .
Er2 Er 0.470937(11) 0.218086(7) 0.356997(10) 0.02271(5) Uani 1 1 d . A .
Er3 Er 0.075431(11) 0.363687(7) 0.459782(10) 0.02339(5) Uani 1 1 d . A .
Mn1 Mn 0.32732(4) 0.15943(2) 0.40882(3) 0.02318(15) Uani 1 1 d . A .
Mn2 Mn 0.03769(4) 0.25791(2) 0.41059(3) 0.02187(14) Uani 1 1 d . A .
N1 N 0.1425(2) 0.14194(12) 0.53923(19) 0.0272(8) Uani 1 1 d . . .
C1A C 0.2267(6) 0.1420(4) 0.5768(6) 0.033(3) Uiso 0.50 1 d P A 1
H1A1 H 0.2353 0.1696 0.6041 0.039 Uiso 0.50 1 calc PR A 1
H1A2 H 0.2341 0.1160 0.6073 0.039 Uiso 0.50 1 calc PR A 1
C2A C 0.2844(8) 0.1401(5) 0.5361(7) 0.058(3) Uiso 0.50 1 d P A 1
H2A1 H 0.2923 0.1084 0.5246 0.070 Uiso 0.50 1 calc PR A 1
H2A2 H 0.3349 0.1515 0.5616 0.070 Uiso 0.50 1 calc PR A 1
C1B C 0.2249(5) 0.1280(3) 0.5623(5) 0.0156(19) Uiso 0.50 1 d P A 2
H1B1 H 0.2336 0.0984 0.5426 0.019 Uiso 0.50 1 calc PR A 2
H1B2 H 0.2349 0.1244 0.6111 0.019 Uiso 0.50 1 calc PR A 2
C2B C 0.2846(4) 0.1632(3) 0.5428(4) 0.0119(15) Uiso 0.50 1 d P A 2
H2B1 H 0.2795 0.1926 0.5643 0.014 Uiso 0.50 1 calc PR A 2
H2B2 H 0.3395 0.1525 0.5558 0.014 Uiso 0.50 1 calc PR A 2
O1 O 0.26316(17) 0.16680(11) 0.47352(15) 0.0299(7) Uani 1 1 d . . .
C3 C 0.1085(3) 0.18084(18) 0.5674(2) 0.0417(13) Uani 1 1 d . A .
H3A H 0.1273 0.1810 0.6160 0.050 Uiso 1 1 calc R . .
H3B H 0.0505 0.1775 0.5592 0.050 Uiso 1 1 calc R . .
C4 C 0.1288(3) 0.22544(17) 0.5395(2) 0.0403(13) Uani 1 1 d . . .
H4A H 0.0959 0.2495 0.5535 0.048 Uiso 1 1 calc R A .
H4B H 0.1847 0.2328 0.5569 0.048 Uiso 1 1 calc R . .
O2 O 0.11583(16) 0.22343(10) 0.46977(14) 0.0237(6) Uani 1 1 d . A .
C5 C 0.0970(3) 0.10084(18) 0.5486(3) 0.0453(14) Uani 1 1 d D A .
H5A H 0.1196 0.0755 0.5269 0.054 Uiso 1 1 calc R . .
H5B H 0.0423 0.1052 0.5246 0.054 Uiso 1 1 calc R . .
C6 C 0.0936(3) 0.0868(2) 0.6189(3) 0.0504(15) Uani 1 1 d D . .
H6A1 H 0.0796 0.1134 0.6434 0.061 Uiso 0.76 1 calc PR A 1
H6A2 H 0.1467 0.0768 0.6409 0.061 Uiso 0.76 1 calc PR A 1
H6B1 H 0.1446 0.0749 0.6413 0.061 Uiso 0.24 1 d PR A 2
H6B2 H 0.0827 0.1140 0.6433 0.061 Uiso 0.24 1 d PR A 2
C7A C 0.0350(5) 0.0495(3) 0.6237(4) 0.054(2) Uani 0.76 1 d PD A 1
H7A1 H 0.0287 0.0461 0.6704 0.065 Uiso 0.76 1 calc PR A 1
H7A2 H -0.0170 0.0576 0.5971 0.065 Uiso 0.76 1 calc PR A 1
C8A C 0.0615(5) 0.0055(3) 0.5992(5) 0.066(2) Uani 0.76 1 d PD A 1
H8A1 H 0.0222 -0.0177 0.6023 0.098 Uiso 0.76 1 calc PR A 1
H8A2 H 0.1121 -0.0031 0.6264 0.098 Uiso 0.76 1 calc PR A 1
H8A3 H 0.0676 0.0088 0.5529 0.098 Uiso 0.76 1 calc PR A 1
C7B C 0.0742(18) 0.0349(6) 0.6148(12) 0.057(7) Uiso 0.24 1 d PD A 2
H7B1 H 0.0265 0.0303 0.5804 0.068 Uiso 0.24 1 calc PR A 2
H7B2 H 0.1182 0.0190 0.6001 0.068 Uiso 0.24 1 calc PR A 2
C8B C 0.061(2) 0.0137(10) 0.6780(14) 0.093(11) Uiso 0.24 1 d PD A 2
H8B1 H 0.0418 -0.0172 0.6691 0.139 Uiso 0.24 1 calc PR A 2
H8B2 H 0.0213 0.0311 0.6959 0.139 Uiso 0.24 1 calc PR A 2
H8B3 H 0.1102 0.0133 0.7103 0.139 Uiso 0.24 1 calc PR A 2
N2 N 0.0888(2) 0.13743(13) 0.2854(2) 0.0323(9) Uani 1 1 d D . .
C9 C 0.1599(3) 0.1400(2) 0.2562(3) 0.0456(14) Uani 1 1 d . A .
H9A H 0.1441 0.1441 0.2077 0.055 Uiso 1 1 calc R . .
H9B H 0.1887 0.1112 0.2638 0.055 Uiso 1 1 calc R . .
C10 C 0.2141(3) 0.1771(2) 0.2834(3) 0.0438(14) Uani 1 1 d . . .
H10A H 0.2642 0.1741 0.2670 0.053 Uiso 1 1 calc R A .
H10B H 0.1901 0.2064 0.2678 0.053 Uiso 1 1 calc R . .
O3 O 0.22920(16) 0.17620(10) 0.35280(15) 0.0259(7) Uani 1 1 d . A .
C11A C 0.0237(4) 0.1676(2) 0.2607(4) 0.0291(17) Uani 0.70 1 d PD A 1
H11A H -0.0238 0.1568 0.2764 0.035 Uiso 0.70 1 calc PR A 1
H11B H 0.0125 0.1662 0.2117 0.035 Uiso 0.70 1 calc PR A 1
C12A C 0.0380(4) 0.2155(2) 0.2815(3) 0.0301(16) Uani 0.70 1 d P A 1
H12A H 0.0739 0.2295 0.2549 0.036 Uiso 0.70 1 calc PR A 1
H12B H -0.0125 0.2321 0.2725 0.036 Uiso 0.70 1 calc PR A 1
C11B C 0.0442(12) 0.1741(7) 0.2416(10) 0.042(6) Uiso 0.30 1 d PD A 2
H11C H 0.0047 0.1604 0.2060 0.050 Uiso 0.30 1 calc PR A 2
H11D H 0.0813 0.1920 0.2207 0.050 Uiso 0.30 1 calc PR A 2
C12B C 0.0018(10) 0.2056(6) 0.2865(8) 0.028(4) Uiso 0.30 1 d P A 2
H12C H -0.0410 0.1892 0.3023 0.034 Uiso 0.30 1 calc PR A 2
H12D H -0.0205 0.2326 0.2616 0.034 Uiso 0.30 1 calc PR A 2
O4 O 0.07017(18) 0.21902(10) 0.34691(15) 0.0281(7) Uani 1 1 d . . .
C13A C 0.0674(9) 0.0897(5) 0.2773(7) 0.049(4) Uiso 0.50 1 d P A 1
H13A H 0.0216 0.0836 0.2987 0.059 Uiso 0.50 1 calc PR A 1
H13B H 0.1119 0.0710 0.2998 0.059 Uiso 0.50 1 calc PR A 1
C14A C 0.0455(8) 0.0755(5) 0.1994(7) 0.058(4) Uiso 0.50 1 d P A 1
H14A H 0.0057 0.0961 0.1743 0.069 Uiso 0.50 1 calc PR A 1
H14B H 0.0928 0.0753 0.1787 0.069 Uiso 0.50 1 calc PR A 1
C15A C 0.0108(11) 0.0262(6) 0.2031(9) 0.085(5) Uiso 0.50 1 d PD A 1
C16A C -0.008(2) 0.0154(13) 0.1265(12) 0.102(12) Uiso 0.25 1 d PD A 1
C16C C 0.0745(19) -0.0081(11) 0.2263(18) 0.106(12) Uiso 0.25 1 d PD A 1
C13B C 0.0447(9) 0.0923(5) 0.2814(7) 0.049(4) Uiso 0.50 1 d P A 2
H13C H 0.0777 0.0712 0.3120 0.058 Uiso 0.50 1 calc PR A 2
H13D H -0.0042 0.0972 0.2990 0.058 Uiso 0.50 1 calc PR A 2
C14B C 0.0232(6) 0.0701(4) 0.2184(5) 0.033(2) Uiso 0.50 1 d P A 2
H14C H 0.0720 0.0615 0.2028 0.040 Uiso 0.50 1 calc PR A 2
H14D H -0.0055 0.0918 0.1861 0.040 Uiso 0.50 1 calc PR A 2
C15B C -0.0281(10) 0.0280(6) 0.2186(8) 0.079(5) Uiso 0.50 1 d P A 2
H15C H -0.0017 0.0069 0.2530 0.095 Uiso 0.50 1 calc PR A 2
H15D H -0.0792 0.0367 0.2301 0.095 Uiso 0.50 1 calc PR A 2
C16B C -0.0426(10) 0.0046(6) 0.1524(9) 0.095(5) Uiso 0.50 1 d P A 2
H16D H -0.0771 -0.0214 0.1540 0.142 Uiso 0.50 1 calc PR A 2
H16E H 0.0076 -0.0056 0.1420 0.142 Uiso 0.50 1 calc PR A 2
H16F H -0.0679 0.0255 0.1180 0.142 Uiso 0.50 1 calc PR A 2
N3 N 0.5221(2) 0.15291(13) 0.28908(18) 0.0271(8) Uani 1 1 d . . .
C17 C 0.4491(3) 0.13015(16) 0.2542(2) 0.0303(11) Uani 1 1 d . . .
H17A H 0.4633 0.1024 0.2327 0.036 Uiso 1 1 calc R . .
H17B H 0.4206 0.1502 0.2194 0.036 Uiso 1 1 calc R . .
C18 C 0.3958(3) 0.11847(15) 0.3033(2) 0.0289(10) Uani 1 1 d . A .
H18A H 0.3446 0.1070 0.2793 0.035 Uiso 1 1 calc R . .
H18B H 0.4207 0.0949 0.3344 0.035 Uiso 1 1 calc R . .
O5 O 0.38412(16) 0.15822(10) 0.33894(14) 0.0242(7) Uani 1 1 d . . .
C19 C 0.5615(3) 0.17657(16) 0.2410(2) 0.0308(11) Uani 1 1 d . . .
H19A H 0.5221 0.1939 0.2096 0.037 Uiso 1 1 calc R . .
H19B H 0.5860 0.1543 0.2152 0.037 Uiso 1 1 calc R . .
C20 C 0.6244(3) 0.20821(18) 0.2768(3) 0.0369(12) Uani 1 1 d . A .
H20A H 0.6689 0.1909 0.3022 0.044 Uiso 1 1 calc R . .
H20B H 0.6446 0.2277 0.2446 0.044 Uiso 1 1 calc R . .
O6 O 0.58783(19) 0.23473(12) 0.32032(18) 0.0382(9) Uani 1 1 d D . .
H6 H 0.622(3) 0.2452(18) 0.354(2) 0.046 Uiso 1 1 d D . .
C21 C 0.5749(3) 0.12045(16) 0.3310(2) 0.0318(11) Uani 1 1 d D . .
H21A H 0.5437 0.1045 0.3596 0.038 Uiso 1 1 calc R . .
H21B H 0.6162 0.1378 0.3606 0.038 Uiso 1 1 calc R . .
C22 C 0.6156(3) 0.08523(17) 0.2946(3) 0.0389(12) Uani 1 1 d D . .
H22A H 0.5773 0.0729 0.2570 0.047 Uiso 1 1 calc R . .
H22B H 0.6587 0.0997 0.2766 0.047 Uiso 1 1 calc R . .
C23 C 0.6492(3) 0.04696(18) 0.3410(3) 0.0497(15) Uani 1 1 d D . .
H23A H 0.6054 0.0319 0.3573 0.060 Uiso 1 1 calc R . .
H23B H 0.6850 0.0598 0.3799 0.060 Uiso 1 1 calc R . .
C24 C 0.6942(4) 0.0119(2) 0.3084(4) 0.072(2) Uani 1 1 d D . .
H24A H 0.7146 -0.0114 0.3408 0.107 Uiso 1 1 calc R . .
H24B H 0.7382 0.0264 0.2927 0.107 Uiso 1 1 calc R . .
H24C H 0.6587 -0.0018 0.2709 0.107 Uiso 1 1 calc R . .
N4 N -0.0374(2) 0.37681(12) 0.52592(18) 0.0253(8) Uani 1 1 d . . .
C25 C -0.0545(3) 0.33258(15) 0.5523(2) 0.0271(10) Uani 1 1 d . . .
H25A H -0.1058 0.3339 0.5672 0.033 Uiso 1 1 calc R . .
H25B H -0.0134 0.3253 0.5913 0.033 Uiso 1 1 calc R . .
C26 C -0.0573(2) 0.29588(16) 0.5007(2) 0.0276(10) Uani 1 1 d . A .
H26A H -0.0651 0.2663 0.5205 0.033 Uiso 1 1 calc R . .
H26B H -0.1015 0.3013 0.4634 0.033 Uiso 1 1 calc R . .
O7 O 0.01569(16) 0.29647(10) 0.47771(14) 0.0234(6) Uani 1 1 d . . .
C27 C -0.0025(3) 0.40802(16) 0.5802(2) 0.0303(11) Uani 1 1 d . . .
H27A H 0.0410 0.3927 0.6103 0.036 Uiso 1 1 calc R . .
H27B H -0.0429 0.4165 0.6062 0.036 Uiso 1 1 calc R . .
C28 C 0.0284(3) 0.44943(17) 0.5521(2) 0.0367(12) Uani 1 1 d . A .
H28A H -0.0157 0.4674 0.5275 0.044 Uiso 1 1 calc R . .
H28B H 0.0580 0.4682 0.5882 0.044 Uiso 1 1 calc R . .
O8 O 0.0791(2) 0.43491(11) 0.50855(17) 0.0356(8) Uani 1 1 d D . .
H8 H 0.083(3) 0.4539(15) 0.477(2) 0.043 Uiso 1 1 d D . .
C29 C -0.1088(3) 0.39681(17) 0.4833(2) 0.0343(11) Uani 1 1 d . . .
H29A H -0.1351 0.3729 0.4536 0.041 Uiso 1 1 calc R . .
H29B H -0.0909 0.4200 0.4548 0.041 Uiso 1 1 calc R . .
C30 C -0.1703(3) 0.41820(19) 0.5183(3) 0.0416(13) Uani 1 1 d . . .
H30A H -0.1865 0.3962 0.5492 0.050 Uiso 1 1 calc R . .
H30B H -0.1467 0.4444 0.5445 0.050 Uiso 1 1 calc R . .
C31 C -0.2422(4) 0.4334(2) 0.4687(3) 0.0652(19) Uani 1 1 d . . .
H31A H -0.2686 0.4067 0.4457 0.078 Uiso 1 1 calc R . .
H31B H -0.2250 0.4528 0.4349 0.078 Uiso 1 1 calc R . .
C32 C -0.3006(5) 0.4591(3) 0.5018(4) 0.107(3) Uani 1 1 d . . .
H32A H -0.3459 0.4682 0.4681 0.160 Uiso 1 1 calc R . .
H32B H -0.2750 0.4859 0.5238 0.160 Uiso 1 1 calc R . .
H32C H -0.3186 0.4398 0.5346 0.160 Uiso 1 1 calc R . .
N5A N 0.2860(4) 0.3083(3) 0.4352(4) 0.0230(16) Uiso 0.50 1 d P A 1
H51 H 0.2501 0.3266 0.4510 0.028 Uiso 0.50 1 calc PR A 1
C33A C 0.3087(5) 0.2717(3) 0.4875(5) 0.0249(19) Uiso 0.50 1 d P A 1
H33A H 0.2647 0.2500 0.4837 0.030 Uiso 0.50 1 calc PR A 1
H33B H 0.3151 0.2858 0.5319 0.030 Uiso 0.50 1 calc PR A 1
C34A C 0.3844(6) 0.2457(4) 0.4833(5) 0.027(2) Uiso 0.50 1 d P A 1
H34A H 0.4303 0.2661 0.4924 0.033 Uiso 0.50 1 calc PR A 1
H34B H 0.3925 0.2214 0.5168 0.033 Uiso 0.50 1 calc PR A 1
N5B N 0.2823(5) 0.3031(3) 0.3757(4) 0.036(2) Uiso 0.50 1 d P A 2
H52 H 0.3253 0.2919 0.3595 0.043 Uiso 0.50 1 calc PR A 2
C33B C 0.2873(6) 0.2827(4) 0.4438(5) 0.032(2) Uiso 0.50 1 d P A 2
H33C H 0.2429 0.2617 0.4435 0.039 Uiso 0.50 1 calc PR A 2
H33D H 0.2836 0.3067 0.4765 0.039 Uiso 0.50 1 calc PR A 2
C34B C 0.3660(5) 0.2575(3) 0.4635(5) 0.025(2) Uiso 0.50 1 d P A 2
H34C H 0.4099 0.2794 0.4697 0.030 Uiso 0.50 1 calc PR A 2
H34D H 0.3671 0.2419 0.5063 0.030 Uiso 0.50 1 calc PR A 2
O9 O 0.37676(17) 0.22638(10) 0.41590(15) 0.0269(7) Uani 1 1 d . . .
C35A C 0.2426(5) 0.2895(3) 0.3699(4) 0.0221(17) Uiso 0.53 1 d P A 1
H35A H 0.2746 0.2937 0.3351 0.027 Uiso 0.53 1 calc PR A 1
H35B H 0.2332 0.2569 0.3744 0.027 Uiso 0.53 1 calc PR A 1
C36A C 0.1650(5) 0.3139(3) 0.3509(5) 0.025(2) Uiso 0.53 1 d P A 1
H36A H 0.1753 0.3459 0.3423 0.029 Uiso 0.53 1 calc PR A 1
H36B H 0.1352 0.3008 0.3094 0.029 Uiso 0.53 1 calc PR A 1
C35B C 0.2102(6) 0.2889(4) 0.3265(5) 0.032(2) Uiso 0.47 1 d P A 2
H35C H 0.2207 0.2933 0.2812 0.039 Uiso 0.47 1 calc PR A 2
H35D H 0.2013 0.2564 0.3324 0.039 Uiso 0.47 1 calc PR A 2
C36B C 0.1362(6) 0.3139(4) 0.3325(5) 0.025(2) Uiso 0.47 1 d P A 2
H36C H 0.1417 0.3458 0.3205 0.030 Uiso 0.47 1 calc PR A 2
H36D H 0.0913 0.3010 0.3009 0.030 Uiso 0.47 1 calc PR A 2
O10 O 0.11961(17) 0.31119(10) 0.40016(15) 0.0261(7) Uani 1 1 d . . .
C37A C 0.3544(5) 0.3375(3) 0.4302(5) 0.031(2) Uiso 0.50 1 d P A 1
H37A H 0.3926 0.3204 0.4095 0.037 Uiso 0.50 1 calc PR A 1
H37B H 0.3811 0.3465 0.4753 0.037 Uiso 0.50 1 calc PR A 1
C38A C 0.3291(7) 0.3795(4) 0.3893(6) 0.041(3) Uiso 0.50 1 d P A 1
H38A H 0.2860 0.3946 0.4064 0.049 Uiso 0.50 1 calc PR A 1
H38B H 0.3092 0.3709 0.3426 0.049 Uiso 0.50 1 calc PR A 1
C39A C 0.4004(8) 0.4123(4) 0.3930(6) 0.055(3) Uiso 0.50 1 d PD A 1
H39A H 0.3837 0.4364 0.3603 0.066 Uiso 0.50 1 calc PR A 1
H39B H 0.4429 0.3954 0.3774 0.066 Uiso 0.50 1 calc PR A 1
C37B C 0.2908(6) 0.3535(4) 0.3762(5) 0.040(2) Uiso 0.50 1 d P A 2
H37C H 0.2480 0.3669 0.3958 0.047 Uiso 0.50 1 calc PR A 2
H37D H 0.2846 0.3643 0.3299 0.047 Uiso 0.50 1 calc PR A 2
C38B C 0.3691(7) 0.3695(4) 0.4146(6) 0.041(3) Uiso 0.50 1 d P A 2
H38C H 0.4126 0.3586 0.3935 0.049 Uiso 0.50 1 calc PR A 2
H38D H 0.3775 0.3581 0.4607 0.049 Uiso 0.50 1 calc PR A 2
C39B C 0.3663(8) 0.4203(5) 0.4140(8) 0.077(4) Uiso 0.50 1 d PD A 2
H39C H 0.3657 0.4318 0.3687 0.092 Uiso 0.50 1 calc PR A 2
H39D H 0.3185 0.4311 0.4292 0.092 Uiso 0.50 1 calc PR A 2
C40 C 0.4388(6) 0.4359(3) 0.4602(5) 0.132(4) Uani 1 1 d D . .
H40A H 0.4372 0.4686 0.4542 0.197 Uiso 0.50 1 calc PR A 1
H40B H 0.4937 0.4261 0.4732 0.197 Uiso 0.50 1 calc PR A 1
H40C H 0.4095 0.4276 0.4949 0.197 Uiso 0.50 1 calc PR A 1
H40D H 0.4408 0.4688 0.4594 0.197 Uiso 0.50 1 d PR A 2
H40E H 0.4856 0.4237 0.4459 0.197 Uiso 0.50 1 d PR A 2
H40F H 0.4376 0.4256 0.5053 0.197 Uiso 0.50 1 d PR A 2
O11 O 0.17096(17) 0.08726(10) 0.41536(17) 0.0318(7) Uani 1 1 d . . .
O12 O 0.29490(18) 0.08707(11) 0.39823(17) 0.0333(8) Uani 1 1 d . . .
C41 C 0.2350(3) 0.06749(16) 0.4095(2) 0.0311(11) Uani 1 1 d . A .
C42 C 0.2388(3) 0.01643(16) 0.4183(3) 0.0397(13) Uani 1 1 d D . .
C43A C 0.1571(4) -0.0042(3) 0.4158(4) 0.0460(19) Uiso 0.72 1 d PD A 1
H43A H 0.1315 0.0103 0.4491 0.069 Uiso 0.72 1 calc PR A 1
H43B H 0.1625 -0.0365 0.4251 0.069 Uiso 0.72 1 calc PR A 1
H43C H 0.1250 0.0003 0.3717 0.069 Uiso 0.72 1 calc PR A 1
C44A C 0.2880(5) 0.0072(3) 0.4887(4) 0.049(2) Uiso 0.72 1 d PD A 1
H44A H 0.2617 0.0208 0.5221 0.074 Uiso 0.72 1 calc PR A 1
H44B H 0.3406 0.0203 0.4920 0.074 Uiso 0.72 1 calc PR A 1
H44C H 0.2927 -0.0253 0.4961 0.074 Uiso 0.72 1 calc PR A 1
C45A C 0.2786(4) -0.0047(3) 0.3671(4) 0.0421(18) Uiso 0.72 1 d PD A 1
H45A H 0.2797 -0.0374 0.3728 0.063 Uiso 0.72 1 calc PR A 1
H45B H 0.3326 0.0067 0.3721 0.063 Uiso 0.72 1 calc PR A 1
H45C H 0.2495 0.0028 0.3228 0.063 Uiso 0.72 1 calc PR A 1
C43B C 0.1908(13) -0.0011(8) 0.4648(11) 0.067(7) Uiso 0.28 1 d PD A 2
H43D H 0.1415 0.0159 0.4598 0.100 Uiso 0.28 1 calc PR A 2
H43E H 0.2200 0.0020 0.5103 0.100 Uiso 0.28 1 calc PR A 2
H43F H 0.1789 -0.0329 0.4552 0.100 Uiso 0.28 1 calc PR A 2
C44B C 0.1967(18) -0.0025(11) 0.3504(11) 0.111(11) Uiso 0.28 1 d PD A 2
H44D H 0.2246 0.0074 0.3156 0.167 Uiso 0.28 1 calc PR A 2
H44E H 0.1423 0.0085 0.3406 0.167 Uiso 0.28 1 calc PR A 2
H44F H 0.1965 -0.0355 0.3522 0.167 Uiso 0.28 1 calc PR A 2
C45B C 0.3182(10) -0.0004(8) 0.4095(12) 0.061(6) Uiso 0.28 1 d PD A 2
H45D H 0.3366 0.0172 0.3751 0.091 Uiso 0.28 1 calc PR A 2
H45E H 0.3140 -0.0321 0.3963 0.091 Uiso 0.28 1 calc PR A 2
H45F H 0.3557 0.0026 0.4514 0.091 Uiso 0.28 1 calc PR A 2
O13 O 0.00450(17) 0.14322(10) 0.41426(15) 0.0283(7) Uani 1 1 d . . .
O14 O -0.05326(17) 0.20941(11) 0.42609(17) 0.0328(8) Uani 1 1 d . . .
C46 C -0.0541(3) 0.16755(17) 0.4206(2) 0.0275(10) Uani 1 1 d . A .
C47 C -0.1333(3) 0.14361(17) 0.4198(2) 0.0343(11) Uani 1 1 d . . .
C48 C -0.1959(3) 0.1778(2) 0.4331(4) 0.0658(19) Uani 1 1 d . A .
H48A H -0.1805 0.1901 0.4780 0.099 Uiso 1 1 calc R . .
H48B H -0.2471 0.1628 0.4290 0.099 Uiso 1 1 calc R . .
H48C H -0.2000 0.2024 0.4008 0.099 Uiso 1 1 calc R . .
C49 C -0.1243(4) 0.1084(3) 0.4722(4) 0.080(2) Uani 1 1 d . A .
H49A H -0.1064 0.1223 0.5156 0.120 Uiso 1 1 calc R . .
H49B H -0.0855 0.0861 0.4640 0.120 Uiso 1 1 calc R . .
H49C H -0.1751 0.0936 0.4715 0.120 Uiso 1 1 calc R . .
C50 C -0.1604(4) 0.1252(3) 0.3517(3) 0.077(2) Uani 1 1 d . A .
H50A H -0.1662 0.1498 0.3195 0.116 Uiso 1 1 calc R . .
H50B H -0.2112 0.1101 0.3495 0.116 Uiso 1 1 calc R . .
H50C H -0.1215 0.1036 0.3415 0.116 Uiso 1 1 calc R . .
O15 O 0.41895(17) 0.13821(11) 0.47483(16) 0.0327(8) Uani 1 1 d . . .
O16 O 0.52335(16) 0.16974(11) 0.44198(15) 0.0275(7) Uani 1 1 d . . .
C51 C 0.4926(3) 0.14484(17) 0.4790(2) 0.0306(11) Uani 1 1 d . A .
C52 C 0.5457(3) 0.11877(19) 0.5348(3) 0.0500(15) Uani 1 1 d D . .
C53A C 0.6326(5) 0.1202(4) 0.5230(6) 0.026(3) Uiso 0.50 1 d PD A 1
H53A H 0.6450 0.1506 0.5097 0.040 Uiso 0.50 1 calc PR A 1
H53B H 0.6386 0.0989 0.4878 0.040 Uiso 0.50 1 calc PR A 1
H53C H 0.6686 0.1119 0.5640 0.040 Uiso 0.50 1 calc PR A 1
C54A C 0.5370(9) 0.1475(5) 0.5991(6) 0.055(4) Uiso 0.50 1 d PD A 1
H54A H 0.5553 0.1783 0.5943 0.083 Uiso 0.50 1 calc PR A 1
H54B H 0.5689 0.1337 0.6386 0.083 Uiso 0.50 1 calc PR A 1
H54C H 0.4817 0.1480 0.6039 0.083 Uiso 0.50 1 calc PR A 1
C55A C 0.5185(7) 0.0728(4) 0.5461(7) 0.052(3) Uiso 0.50 1 d PD A 1
H55A H 0.5556 0.0586 0.5823 0.078 Uiso 0.50 1 calc PR A 1
H55B H 0.5157 0.0549 0.5056 0.078 Uiso 0.50 1 calc PR A 1
H55C H 0.4662 0.0742 0.5580 0.078 Uiso 0.50 1 calc PR A 1
C53B C 0.6314(6) 0.1283(4) 0.5371(6) 0.033(3) Uiso 0.50 1 d PD A 2
H53D H 0.6429 0.1266 0.4922 0.049 Uiso 0.50 1 calc PR A 2
H53E H 0.6633 0.1060 0.5653 0.049 Uiso 0.50 1 calc PR A 2
H53F H 0.6441 0.1584 0.5552 0.049 Uiso 0.50 1 calc PR A 2
C54B C 0.5275(8) 0.1292(5) 0.6005(5) 0.047(3) Uiso 0.50 1 d PD A 2
H54D H 0.4728 0.1209 0.6013 0.070 Uiso 0.50 1 calc PR A 2
H54E H 0.5348 0.1614 0.6093 0.070 Uiso 0.50 1 calc PR A 2
H54F H 0.5629 0.1121 0.6345 0.070 Uiso 0.50 1 calc PR A 2
C55B C 0.5246(7) 0.0665(3) 0.5182(6) 0.040(3) Uiso 0.50 1 d PD A 2
H55D H 0.5365 0.0590 0.4747 0.059 Uiso 0.50 1 calc PR A 2
H55E H 0.4685 0.0614 0.5178 0.059 Uiso 0.50 1 calc PR A 2
H55F H 0.5560 0.0474 0.5522 0.059 Uiso 0.50 1 calc PR A 2
O17 O -0.04361(18) 0.28685(11) 0.34391(15) 0.0307(7) Uani 1 1 d . . .
O18 O -0.03412(18) 0.35966(11) 0.37427(15) 0.0304(7) Uani 1 1 d . . .
C56 C -0.0650(3) 0.32804(17) 0.3384(2) 0.0299(11) Uani 1 1 d . A .
C57 C -0.1329(3) 0.33814(17) 0.2810(3) 0.0418(13) Uani 1 1 d D . .
C58A C -0.1752(5) 0.3814(3) 0.2918(5) 0.053(2) Uani 0.73 1 d PD A 1
H58A H -0.1403 0.4070 0.2890 0.079 Uiso 0.73 1 calc PR A 1
H58B H -0.1898 0.3808 0.3356 0.079 Uiso 0.73 1 calc PR A 1
H58C H -0.2227 0.3843 0.2576 0.079 Uiso 0.73 1 calc PR A 1
C59A C -0.0927(5) 0.3435(5) 0.2207(4) 0.092(4) Uani 0.73 1 d PD A 1
H59A H -0.0702 0.3146 0.2108 0.137 Uiso 0.73 1 calc PR A 1
H59B H -0.0507 0.3660 0.2305 0.137 Uiso 0.73 1 calc PR A 1
H59C H -0.1316 0.3533 0.1823 0.137 Uiso 0.73 1 calc PR A 1
C60A C -0.1922(5) 0.3001(3) 0.2718(6) 0.089(4) Uani 0.73 1 d PD A 1
H60A H -0.1643 0.2712 0.2759 0.134 Uiso 0.73 1 calc PR A 1
H60B H -0.2256 0.3023 0.2278 0.134 Uiso 0.73 1 calc PR A 1
H60C H -0.2249 0.3021 0.3059 0.134 Uiso 0.73 1 calc PR A 1
C58B C -0.147(4) 0.3873(8) 0.262(3) 0.21(3) Uiso 0.27 1 d PD A 2
H58D H -0.1609 0.4038 0.2999 0.322 Uiso 0.27 1 calc PR A 2
H58E H -0.1908 0.3896 0.2242 0.322 Uiso 0.27 1 calc PR A 2
H58F H -0.0996 0.4003 0.2506 0.322 Uiso 0.27 1 calc PR A 2
C59B C -0.1400(16) 0.3077(8) 0.2205(10) 0.066(7) Uiso 0.27 1 d PD A 2
H59D H -0.1867 0.3162 0.1880 0.099 Uiso 0.27 1 calc PR A 2
H59E H -0.1450 0.2764 0.2340 0.099 Uiso 0.27 1 calc PR A 2
H59F H -0.0930 0.3109 0.2007 0.099 Uiso 0.27 1 calc PR A 2
C60B C -0.207(2) 0.3263(19) 0.309(3) 0.19(2) Uiso 0.27 1 d PD A 2
H60D H -0.2077 0.3439 0.3488 0.279 Uiso 0.27 1 calc PR A 2
H60E H -0.2063 0.2942 0.3194 0.279 Uiso 0.27 1 calc PR A 2
H60F H -0.2539 0.3332 0.2754 0.279 Uiso 0.27 1 calc PR A 2
O19 O 0.40866(19) 0.23273(12) 0.24593(16) 0.0362(8) Uani 1 1 d . . .
O20 O 0.4256(2) 0.29173(11) 0.31074(17) 0.0417(9) Uani 1 1 d . . .
C61 C 0.4063(3) 0.27466(17) 0.2545(2) 0.0312(11) Uani 1 1 d . A .
C62 C 0.3797(3) 0.30436(19) 0.1932(3) 0.0482(14) Uani 1 1 d D . .
C63A C 0.4127(7) 0.2867(4) 0.1358(5) 0.061(3) Uiso 0.58 1 d PD A 1
H63A H 0.3958 0.3060 0.0971 0.091 Uiso 0.58 1 calc PR A 1
H63B H 0.3935 0.2560 0.1256 0.091 Uiso 0.58 1 calc PR A 1
H63C H 0.4703 0.2865 0.1473 0.091 Uiso 0.58 1 calc PR A 1
C64A C 0.4004(7) 0.3542(3) 0.2111(6) 0.055(3) Uiso 0.58 1 d PD A 1
H64A H 0.3771 0.3630 0.2492 0.082 Uiso 0.58 1 calc PR A 1
H64B H 0.3794 0.3734 0.1731 0.082 Uiso 0.58 1 calc PR A 1
H64C H 0.4578 0.3576 0.2222 0.082 Uiso 0.58 1 calc PR A 1
C65A C 0.2893(6) 0.3025(5) 0.1800(7) 0.074(4) Uiso 0.58 1 d PD A 1
H65A H 0.2700 0.3144 0.2185 0.111 Uiso 0.58 1 calc PR A 1
H65B H 0.2720 0.2712 0.1724 0.111 Uiso 0.58 1 calc PR A 1
H65C H 0.2682 0.3206 0.1408 0.111 Uiso 0.58 1 calc PR A 1
C63B C 0.4471(8) 0.3011(5) 0.1522(7) 0.048(3) Uiso 0.42 1 d PD A 2
H63D H 0.4598 0.2695 0.1463 0.072 Uiso 0.42 1 calc PR A 2
H63E H 0.4939 0.3167 0.1759 0.072 Uiso 0.42 1 calc PR A 2
H63F H 0.4298 0.3151 0.1087 0.072 Uiso 0.42 1 calc PR A 2
C64B C 0.3599(12) 0.3520(5) 0.2065(10) 0.081(6) Uiso 0.42 1 d PD A 2
H64D H 0.3444 0.3680 0.1644 0.122 Uiso 0.42 1 calc PR A 2
H64E H 0.4060 0.3667 0.2330 0.122 Uiso 0.42 1 calc PR A 2
H64F H 0.3162 0.3525 0.2308 0.122 Uiso 0.42 1 calc PR A 2
C65B C 0.3088(9) 0.2839(6) 0.1470(9) 0.085(6) Uiso 0.42 1 d PD A 2
H65D H 0.3203 0.2526 0.1374 0.127 Uiso 0.42 1 calc PR A 2
H65E H 0.2980 0.3011 0.1055 0.127 Uiso 0.42 1 calc PR A 2
H65F H 0.2627 0.2850 0.1684 0.127 Uiso 0.42 1 calc PR A 2
O21 O 0.13801(18) 0.34560(12) 0.57058(16) 0.0357(8) Uani 1 1 d . . .
O22 O 0.21480(18) 0.37204(11) 0.50535(17) 0.0350(8) Uani 1 1 d . . .
C66 C 0.2043(3) 0.36026(19) 0.5616(3) 0.0390(13) Uani 1 1 d . A .
C67 C 0.2701(3) 0.3653(2) 0.6229(3) 0.0617(19) Uani 1 1 d D . .
C68A C 0.3468(7) 0.3829(5) 0.6032(7) 0.075(4) Uiso 0.58 1 d PD A 1
H68A H 0.3661 0.3607 0.5748 0.112 Uiso 0.58 1 calc PR A 1
H68B H 0.3867 0.3877 0.6432 0.112 Uiso 0.58 1 calc PR A 1
H68C H 0.3361 0.4113 0.5791 0.112 Uiso 0.58 1 calc PR A 1
C69A C 0.2745(8) 0.3199(4) 0.6615(6) 0.052(3) Uiso 0.58 1 d PD A 1
H69A H 0.2900 0.2958 0.6341 0.078 Uiso 0.58 1 calc PR A 1
H69B H 0.2228 0.3130 0.6721 0.078 Uiso 0.58 1 calc PR A 1
H69C H 0.3135 0.3224 0.7027 0.078 Uiso 0.58 1 calc PR A 1
C70A C 0.2482(9) 0.4055(4) 0.6609(7) 0.055(3) Uiso 0.58 1 d PD A 1
H70A H 0.2880 0.4097 0.7012 0.082 Uiso 0.58 1 calc PR A 1
H70B H 0.1967 0.4004 0.6730 0.082 Uiso 0.58 1 calc PR A 1
H70C H 0.2458 0.4325 0.6332 0.082 Uiso 0.58 1 calc PR A 1
C68B C 0.3515(7) 0.3618(6) 0.6006(7) 0.047(4) Uiso 0.42 1 d PD A 2
H68D H 0.3548 0.3848 0.5671 0.070 Uiso 0.42 1 calc PR A 2
H68E H 0.3568 0.3319 0.5818 0.070 Uiso 0.42 1 calc PR A 2
H68F H 0.3938 0.3664 0.6390 0.070 Uiso 0.42 1 calc PR A 2
C69B C 0.2684(16) 0.3326(7) 0.6765(10) 0.098(9) Uiso 0.42 1 d PD A 2
H69D H 0.3112 0.3391 0.7138 0.146 Uiso 0.42 1 calc PR A 2
H69E H 0.2750 0.3021 0.6600 0.146 Uiso 0.42 1 calc PR A 2
H69F H 0.2178 0.3346 0.6913 0.146 Uiso 0.42 1 calc PR A 2
C70B C 0.252(3) 0.4115(9) 0.651(2) 0.21(2) Uiso 0.42 1 d PD A 2
H70D H 0.2520 0.4345 0.6166 0.314 Uiso 0.42 1 calc PR A 2
H70E H 0.2919 0.4187 0.6896 0.314 Uiso 0.42 1 calc PR A 2
H70F H 0.1999 0.4105 0.6632 0.314 Uiso 0.42 1 calc PR A 2
O23 O 0.54088(18) 0.26587(11) 0.43466(16) 0.0343(8) Uani 1 1 d . . .
O24 O 0.6652(2) 0.27197(15) 0.4214(2) 0.0638(13) Uani 1 1 d . . .
C71 C 0.6123(3) 0.27695(19) 0.4548(3) 0.0431(13) Uani 1 1 d . A .
C72 C 0.6335(3) 0.2976(2) 0.5244(3) 0.0556(17) Uani 1 1 d . . .
C73 C 0.6089(4) 0.2646(3) 0.5740(3) 0.069(2) Uani 1 1 d . A .
H73A H 0.6393 0.2368 0.5744 0.104 Uiso 1 1 calc R . .
H73B H 0.5526 0.2580 0.5610 0.104 Uiso 1 1 calc R . .
H73C H 0.6192 0.2781 0.6184 0.104 Uiso 1 1 calc R . .
C74 C 0.5865(4) 0.3409(2) 0.5246(4) 0.082(2) Uani 1 1 d . A .
H74A H 0.5988 0.3547 0.5686 0.123 Uiso 1 1 calc R . .
H74B H 0.5301 0.3341 0.5137 0.123 Uiso 1 1 calc R . .
H74C H 0.6003 0.3617 0.4916 0.123 Uiso 1 1 calc R . .
C75 C 0.7215(4) 0.3067(3) 0.5418(4) 0.080(2) Uani 1 1 d . A .
H75A H 0.7503 0.2783 0.5415 0.120 Uiso 1 1 calc R . .
H75B H 0.7343 0.3203 0.5859 0.120 Uiso 1 1 calc R . .
H75C H 0.7367 0.3273 0.5091 0.120 Uiso 1 1 calc R . .
O25 O 0.1085(2) 0.41216(10) 0.38155(16) 0.0340(8) Uani 1 1 d . . .
O26 O 0.0988(3) 0.48304(12) 0.4123(2) 0.0626(13) Uani 1 1 d . . .
C76 C 0.1076(3) 0.45384(17) 0.3707(3) 0.0391(12) Uani 1 1 d . A .
C77 C 0.1163(3) 0.47070(16) 0.3011(3) 0.0459(14) Uani 1 1 d D . .
C78A C 0.1286(7) 0.4333(3) 0.2561(5) 0.033(3) Uiso 0.50 1 d PD A 1
H78A H 0.1756 0.4162 0.2760 0.050 Uiso 0.50 1 calc PR A 1
H78B H 0.1358 0.4456 0.2133 0.050 Uiso 0.50 1 calc PR A 1
H78C H 0.0826 0.4134 0.2493 0.050 Uiso 0.50 1 calc PR A 1
C79A C 0.1846(6) 0.5073(4) 0.3141(6) 0.037(3) Uiso 0.50 1 d PD A 1
H79A H 0.2334 0.4933 0.3373 0.055 Uiso 0.50 1 calc PR A 1
H79B H 0.1696 0.5316 0.3414 0.055 Uiso 0.50 1 calc PR A 1
H79C H 0.1930 0.5196 0.2717 0.055 Uiso 0.50 1 calc PR A 1
C80A C 0.0381(7) 0.4918(7) 0.2702(10) 0.063(5) Uiso 0.50 1 d PD A 1
H80A H 0.0268 0.5170 0.2978 0.095 Uiso 0.50 1 calc PR A 1
H80B H -0.0038 0.4693 0.2672 0.095 Uiso 0.50 1 calc PR A 1
H80C H 0.0408 0.5028 0.2257 0.095 Uiso 0.50 1 calc PR A 1
C78B C 0.1562(7) 0.4345(3) 0.2650(5) 0.032(3) Uiso 0.50 1 d PD A 2
H78D H 0.1278 0.4060 0.2652 0.048 Uiso 0.50 1 calc PR A 2
H78E H 0.2108 0.4306 0.2878 0.048 Uiso 0.50 1 calc PR A 2
H78F H 0.1553 0.4440 0.2192 0.048 Uiso 0.50 1 calc PR A 2
C79B C 0.1552(8) 0.5148(4) 0.3015(7) 0.052(3) Uiso 0.50 1 d PD A 2
H79D H 0.1580 0.5235 0.2560 0.077 Uiso 0.50 1 calc PR A 2
H79E H 0.2086 0.5129 0.3279 0.077 Uiso 0.50 1 calc PR A 2
H79F H 0.1249 0.5373 0.3209 0.077 Uiso 0.50 1 calc PR A 2
C80B C 0.0312(10) 0.4792(9) 0.2617(13) 0.119(11) Uiso 0.50 1 d PD A 2
H80D H 0.0008 0.4513 0.2594 0.179 Uiso 0.50 1 calc PR A 2
H80E H 0.0338 0.4893 0.2168 0.179 Uiso 0.50 1 calc PR A 2
H80F H 0.0057 0.5023 0.2843 0.179 Uiso 0.50 1 calc PR A 2
N91A N 0.6185(18) 0.3249(10) 0.2333(14) 0.243(13) Uiso 0.50 1 d PD B 1
C91A C 0.6032(17) 0.3440(8) 0.2802(12) 0.135(9) Uiso 0.50 1 d PD B 1
C92A C 0.5781(13) 0.3638(7) 0.3382(10) 0.110(5) Uiso 0.50 1 d PD B 1
H92A H 0.5549 0.3934 0.3265 0.166 Uiso 0.50 1 calc PR B 1
H92B H 0.6238 0.3670 0.3742 0.166 Uiso 0.50 1 calc PR B 1
H92C H 0.5389 0.3443 0.3526 0.166 Uiso 0.50 1 calc PR B 1
N91B N 0.6210(14) 0.4351(8) 0.3004(11) 0.184(9) Uiso 0.50 1 d PD C 2
C91B C 0.6092(12) 0.3971(6) 0.3104(10) 0.102(6) Uiso 0.50 1 d PD C 2
C92B C 0.6059(13) 0.3489(6) 0.3256(12) 0.110(5) Uiso 0.50 1 d PD C 2
H92D H 0.6485 0.3331 0.3097 0.166 Uiso 0.50 1 calc PR C 2
H92E H 0.5551 0.3366 0.3037 0.166 Uiso 0.50 1 calc PR C 2
H92F H 0.6118 0.3448 0.3737 0.166 Uiso 0.50 1 calc PR C 2

loop_
_atom_site_aniso_label
_atom_site_aniso_U_11
_atom_site_aniso_U_22
_atom_site_aniso_U_33
_atom_site_aniso_U_23
_atom_site_aniso_U_13
_atom_site_aniso_U_12
Er1 0.01980(9) 0.01657(10) 0.03160(12) 0.00219(8) 0.00534(8) -0.00047(8)
Er2 0.02048(9) 0.02250(11) 0.02558(11) -0.00099(8) 0.00543(8) -0.00161(8)
Er3 0.02503(10) 0.01982(11) 0.02636(11) 0.00098(8) 0.00749(8) 0.00108(8)
Mn1 0.0187(3) 0.0242(4) 0.0267(4) 0.0032(3) 0.0047(3) 0.0002(3)
Mn2 0.0224(3) 0.0197(3) 0.0231(3) 0.0021(3) 0.0033(3) 0.0032(3)
N1 0.0220(18) 0.025(2) 0.035(2) 0.0102(17) 0.0046(16) 0.0008(16)
O1 0.0241(15) 0.038(2) 0.0283(18) 0.0005(15) 0.0063(13) -0.0047(14)
C3 0.058(3) 0.042(3) 0.027(3) 0.003(2) 0.012(2) 0.016(3)
C4 0.056(3) 0.031(3) 0.029(3) 0.000(2) -0.004(2) 0.012(2)
O2 0.0222(14) 0.0212(16) 0.0269(17) 0.0042(13) 0.0024(12) 0.0021(12)
C5 0.054(3) 0.036(3) 0.046(3) 0.013(3) 0.010(3) -0.015(3)
C6 0.055(3) 0.047(4) 0.052(4) 0.018(3) 0.017(3) -0.008(3)
C7A 0.052(5) 0.053(5) 0.065(5) 0.024(4) 0.030(4) -0.001(4)
C8A 0.083(6) 0.041(5) 0.081(7) 0.007(5) 0.036(5) -0.006(5)
N2 0.028(2) 0.025(2) 0.041(2) -0.0055(18) 0.0003(18) 0.0040(17)
C9 0.033(3) 0.075(4) 0.026(3) -0.004(3) 0.000(2) 0.009(3)
C10 0.029(3) 0.064(4) 0.037(3) 0.024(3) 0.005(2) 0.003(3)
O3 0.0227(15) 0.0263(17) 0.0282(17) 0.0042(14) 0.0038(13) 0.0019(13)
C11A 0.021(3) 0.035(4) 0.028(4) -0.010(3) -0.005(3) 0.008(3)
C12A 0.028(4) 0.029(4) 0.031(4) -0.004(3) 0.000(3) 0.009(3)
O4 0.0389(18) 0.0206(17) 0.0252(17) 0.0023(13) 0.0069(14) 0.0047(14)
N3 0.0229(18) 0.030(2) 0.028(2) -0.0033(17) 0.0049(16) -0.0026(16)
C17 0.026(2) 0.032(3) 0.032(3) -0.012(2) 0.006(2) -0.005(2)
C18 0.026(2) 0.025(2) 0.035(3) -0.003(2) 0.005(2) -0.0045(19)
O5 0.0229(15) 0.0226(17) 0.0284(17) -0.0013(13) 0.0081(13) -0.0011(12)
C19 0.030(2) 0.032(3) 0.032(3) -0.008(2) 0.010(2) -0.002(2)
C20 0.030(2) 0.042(3) 0.043(3) -0.007(2) 0.019(2) -0.004(2)
O6 0.0317(18) 0.040(2) 0.045(2) -0.0180(17) 0.0144(16) -0.0116(16)
C21 0.026(2) 0.032(3) 0.037(3) -0.002(2) 0.006(2) -0.001(2)
C22 0.033(3) 0.035(3) 0.047(3) -0.013(2) 0.002(2) 0.002(2)
C23 0.038(3) 0.038(3) 0.073(4) 0.000(3) 0.010(3) 0.002(3)
C24 0.057(4) 0.055(4) 0.101(6) -0.018(4) 0.009(4) 0.019(3)
N4 0.031(2) 0.022(2) 0.023(2) -0.0005(16) 0.0063(16) 0.0028(16)
C25 0.027(2) 0.031(3) 0.025(2) 0.002(2) 0.0099(19) -0.0001(19)
C26 0.025(2) 0.028(3) 0.031(3) 0.002(2) 0.0089(19) 0.0007(19)
O7 0.0212(14) 0.0226(16) 0.0267(17) 0.0000(13) 0.0054(12) 0.0005(12)
C27 0.034(2) 0.028(3) 0.030(3) -0.005(2) 0.011(2) 0.004(2)
C28 0.050(3) 0.029(3) 0.036(3) -0.008(2) 0.021(2) -0.005(2)
O8 0.048(2) 0.0255(19) 0.040(2) -0.0035(15) 0.0250(17) -0.0021(16)
C29 0.037(3) 0.032(3) 0.034(3) -0.002(2) 0.006(2) 0.008(2)
C30 0.040(3) 0.040(3) 0.046(3) -0.007(3) 0.010(2) 0.011(2)
C31 0.050(4) 0.078(5) 0.063(4) -0.012(4) -0.001(3) 0.034(3)
C32 0.074(5) 0.125(8) 0.114(7) -0.029(6) 0.001(5) 0.058(5)
O9 0.0247(15) 0.0254(17) 0.0314(18) -0.0031(14) 0.0073(13) -0.0026(13)
O10 0.0270(15) 0.0232(17) 0.0303(17) 0.0005(14) 0.0106(13) 0.0009(13)
C40 0.138(10) 0.111(9) 0.151(10) -0.005(8) 0.040(8) 0.021(7)
O11 0.0240(16) 0.0218(17) 0.050(2) 0.0030(15) 0.0087(15) 0.0005(13)
O12 0.0283(16) 0.0256(18) 0.049(2) 0.0085(16) 0.0158(15) 0.0034(14)
C41 0.030(2) 0.024(3) 0.039(3) 0.005(2) 0.007(2) 0.004(2)
C42 0.040(3) 0.019(3) 0.064(4) 0.006(2) 0.019(3) 0.008(2)
O13 0.0238(15) 0.0248(17) 0.0354(19) 0.0038(14) 0.0034(14) -0.0032(13)
O14 0.0217(15) 0.0286(19) 0.049(2) 0.0007(16) 0.0089(14) -0.0021(14)
C46 0.023(2) 0.038(3) 0.020(2) 0.004(2) 0.0020(18) -0.005(2)
C47 0.026(2) 0.040(3) 0.036(3) 0.000(2) 0.005(2) -0.010(2)
C48 0.037(3) 0.065(4) 0.100(5) -0.006(4) 0.024(3) -0.013(3)
C49 0.053(4) 0.091(6) 0.091(6) 0.040(5) 0.000(4) -0.036(4)
C50 0.049(4) 0.122(7) 0.062(4) -0.026(4) 0.015(3) -0.047(4)
O15 0.0216(15) 0.042(2) 0.0339(19) 0.0121(16) 0.0045(13) 0.0009(14)
O16 0.0208(15) 0.0330(19) 0.0281(17) 0.0053(14) 0.0032(13) 0.0015(13)
C51 0.025(2) 0.036(3) 0.030(3) 0.001(2) 0.001(2) 0.005(2)
C52 0.028(3) 0.067(4) 0.053(4) 0.027(3) 0.001(2) 0.006(3)
O17 0.0347(17) 0.0257(18) 0.0285(18) -0.0003(14) -0.0024(14) 0.0078(14)
O18 0.0368(18) 0.0258(18) 0.0277(18) 0.0030(15) 0.0038(14) 0.0101(15)
C56 0.031(2) 0.030(3) 0.027(3) 0.005(2) 0.005(2) 0.009(2)
C57 0.045(3) 0.039(3) 0.035(3) -0.003(2) -0.010(2) 0.021(2)
C58A 0.052(5) 0.038(5) 0.055(5) -0.005(4) -0.025(4) 0.027(4)
C59A 0.060(6) 0.190(13) 0.022(4) 0.028(6) 0.001(4) 0.041(7)
C60A 0.059(6) 0.043(5) 0.134(10) -0.001(6) -0.062(6) 0.007(5)
O19 0.0391(19) 0.034(2) 0.0338(19) 0.0032(16) 0.0023(15) -0.0029(16)
O20 0.065(2) 0.029(2) 0.036(2) 0.0045(16) 0.0219(18) 0.0077(17)
C61 0.025(2) 0.034(3) 0.038(3) 0.007(2) 0.014(2) 0.003(2)
C62 0.047(3) 0.049(4) 0.048(3) 0.017(3) 0.008(3) 0.009(3)
O21 0.0265(17) 0.044(2) 0.0344(19) 0.0007(16) 0.0000(14) -0.0001(15)
O22 0.0309(17) 0.040(2) 0.037(2) -0.0127(16) 0.0126(15) -0.0047(15)
C66 0.024(2) 0.046(3) 0.046(3) -0.014(3) 0.003(2) 0.004(2)
C67 0.031(3) 0.097(6) 0.055(4) -0.008(4) 0.001(3) -0.012(3)
O23 0.0290(17) 0.0330(19) 0.041(2) -0.0125(16) 0.0081(15) -0.0089(14)
O24 0.032(2) 0.085(3) 0.077(3) -0.045(3) 0.017(2) -0.018(2)
C71 0.033(3) 0.041(3) 0.053(4) -0.018(3) 0.004(2) -0.003(2)
C72 0.041(3) 0.065(4) 0.057(4) -0.027(3) 0.000(3) -0.012(3)
C73 0.058(4) 0.095(6) 0.052(4) -0.019(4) 0.001(3) -0.006(4)
C74 0.079(5) 0.072(5) 0.087(6) -0.046(4) -0.006(4) 0.000(4)
C75 0.049(4) 0.099(6) 0.084(5) -0.039(5) -0.007(4) -0.018(4)
O25 0.050(2) 0.0183(17) 0.038(2) 0.0019(15) 0.0200(16) 0.0010(15)
O26 0.118(4) 0.0177(19) 0.069(3) -0.0006(19) 0.062(3) 0.004(2)
C76 0.051(3) 0.025(3) 0.046(3) 0.003(2) 0.023(3) 0.004(2)
C77 0.071(4) 0.025(3) 0.045(3) 0.005(2) 0.022(3) 0.008(3)

loop_
_atom_type_symbol
_atom_type_description
_atom_type_scat_dispersion_real
_atom_type_scat_dispersion_imag
_atom_type_scat_source
C C 0.0033 0.0016 'International Tables Vol C Tables 4.2.6.8 and 6.1.1.4'
H H 0.0000 0.0000 'International Tables Vol C Tables 4.2.6.8 and 6.1.1.4'
N N 0.0061 0.0033 'International Tables Vol C Tables 4.2.6.8 and 6.1.1.4'
O O 0.0106 0.0060 'International Tables Vol C Tables 4.2.6.8 and 6.1.1.4'
Mn Mn 0.3368 0.7283 'International Tables Vol C Tables 4.2.6.8 and 6.1.1.4'
Er Er -0.2586 4.9576 'International Tables Vol C Tables 4.2.6.8 and 6.1.1.4'

loop_
_geom_angle_atom_site_label_1
_geom_angle_atom_site_label_2
_geom_angle_atom_site_label_3
_geom_angle
_geom_angle_site_symmetry_1
_geom_angle_site_symmetry_3
_geom_angle_publ_flag
O2 Er1 O3 107.50(11) . . ?
O2 Er1 O11 147.69(11) . . ?
O3 Er1 O11 88.85(11) . . ?
O2 Er1 O13 87.07(11) . . ?
O3 Er1 O13 148.94(11) . . ?
O11 Er1 O13 92.81(11) . . ?
O2 Er1 O4 65.96(10) . . ?
O3 Er1 O4 81.51(10) . . ?
O11 Er1 O4 145.70(11) . . ?
O13 Er1 O4 79.76(11) . . ?
O2 Er1 O1 82.57(10) . . ?
O3 Er1 O1 64.05(10) . . ?
O11 Er1 O1 79.93(11) . . ?
O13 Er1 O1 146.64(11) . . ?
O4 Er1 O1 123.34(11) . . ?
O2 Er1 N1 69.44(11) . . ?
O3 Er1 N1 131.44(11) . . ?
O11 Er1 N1 78.81(12) . . ?
O13 Er1 N1 79.09(11) . . ?
O4 Er1 N1 131.15(11) . . ?
O1 Er1 N1 67.58(10) . . ?
O2 Er1 N2 132.89(11) . . ?
O3 Er1 N2 68.62(11) . . ?
O11 Er1 N2 78.73(12) . . ?
O13 Er1 N2 81.29(11) . . ?
O4 Er1 N2 67.08(11) . . ?
O1 Er1 N2 127.97(11) . . ?
N1 Er1 N2 149.23(12) . . ?
O9 Er2 O23 84.11(11) . . ?
O9 Er2 O16 83.19(11) . . ?
O23 Er2 O16 77.31(12) . . ?
O9 Er2 O5 69.67(10) . . ?
O23 Er2 O5 145.78(11) . . ?
O16 Er2 O5 78.05(10) . . ?
O9 Er2 O6 156.89(11) . . ?
O23 Er2 O6 73.67(11) . . ?
O16 Er2 O6 97.74(12) . . ?
O5 Er2 O6 133.25(11) . . ?
O9 Er2 O19 104.87(11) . . ?
O23 Er2 O19 129.58(12) . . ?
O16 Er2 O19 152.02(12) . . ?
O5 Er2 O19 79.82(11) . . ?
O6 Er2 O19 85.16(12) . . ?
O9 Er2 O20 84.15(11) . . ?
O23 Er2 O20 78.79(12) . . ?
O16 Er2 O20 153.93(12) . . ?
O5 Er2 O20 118.29(12) . . ?
O6 Er2 O20 85.35(12) . . ?
O19 Er2 O20 53.86(12) . . ?
O9 Er2 N3 136.39(11) . . ?
O23 Er2 N3 129.47(11) . . ?
O16 Er2 N3 79.56(11) . . ?
O5 Er2 N3 67.71(10) . . ?
O6 Er2 N3 65.78(11) . . ?
O19 Er2 N3 76.32(12) . . ?
O20 Er2 N3 124.45(11) . . ?
O10 Er3 O25 84.25(11) . . ?
O10 Er3 O7 71.77(10) . . ?
O25 Er3 O7 145.82(11) . . ?
O10 Er3 O18 82.09(11) . . ?
O25 Er3 O18 77.28(12) . . ?
O7 Er3 O18 75.61(11) . . ?
O10 Er3 O8 153.36(11) . . ?
O25 Er3 O8 75.02(11) . . ?
O7 Er3 O8 133.85(10) . . ?
O18 Er3 O8 108.80(12) . . ?
O10 Er3 O21 103.10(11) . . ?
O25 Er3 O21 132.53(12) . . ?
O7 Er3 O21 77.87(11) . . ?
O18 Er3 O21 149.79(11) . . ?
O8 Er3 O21 79.93(12) . . ?
O10 Er3 O22 82.25(11) . . ?
O25 Er3 O22 81.23(12) . . ?
O7 Er3 O22 117.88(11) . . ?
O18 Er3 O22 154.50(11) . . ?
O8 Er3 O22 78.26(12) . . ?
O21 Er3 O22 54.31(11) . . ?
O10 Er3 N4 139.93(11) . . ?
O25 Er3 N4 125.15(11) . . ?
O7 Er3 N4 69.30(11) . . ?
O18 Er3 N4 79.55(11) . . ?
O8 Er3 N4 66.71(11) . . ?
O21 Er3 N4 77.73(11) . . ?
O22 Er3 N4 124.68(11) . . ?
O5 Mn1 O1 172.82(14) . . ?
O5 Mn1 O3 94.35(13) . . ?
O1 Mn1 O3 79.85(13) . . ?
O5 Mn1 O15 92.94(13) . . ?
O1 Mn1 O15 93.13(13) . . ?
O3 Mn1 O15 171.85(13) . . ?
O5 Mn1 O9 79.23(12) . . ?
O1 Mn1 O9 97.00(13) . . ?
O3 Mn1 O9 95.41(12) . . ?
O15 Mn1 O9 89.54(13) . . ?
O5 Mn1 O12 93.70(12) . . ?
O1 Mn1 O12 90.62(13) . . ?
O3 Mn1 O12 90.84(12) . . ?
O15 Mn1 O12 85.03(13) . . ?
O9 Mn1 O12 170.88(11) . . ?
O7 Mn2 O4 174.54(13) . . ?
O7 Mn2 O2 94.35(12) . . ?
O4 Mn2 O2 81.30(13) . . ?
O7 Mn2 O17 91.55(13) . . ?
O4 Mn2 O17 92.96(13) . . ?
O2 Mn2 O17 173.46(13) . . ?
O7 Mn2 O10 81.46(12) . . ?
O4 Mn2 O10 95.44(12) . . ?
O2 Mn2 O10 93.31(12) . . ?
O17 Mn2 O10 90.35(13) . . ?
O7 Mn2 O14 92.65(12) . . ?
O4 Mn2 O14 90.64(13) . . ?
O2 Mn2 O14 89.72(12) . . ?
O17 Mn2 O14 87.19(13) . . ?
O10 Mn2 O14 173.56(12) . . ?
C3 N1 C1B 122.0(5) . . ?
C3 N1 C5 109.8(4) . . ?
C1B N1 C5 103.2(5) . . ?
C3 N1 C1A 102.4(6) . . ?
C5 N1 C1A 114.6(5) . . ?
C3 N1 Er1 105.6(3) . . ?
C1B N1 Er1 104.4(4) . . ?
C5 N1 Er1 111.7(3) . . ?
C1A N1 Er1 111.9(4) . . ?
C2A C1A N1 114.5(9) . . ?
C2A C1A H1A1 108.6 . . ?
N1 C1A H1A1 108.6 . . ?
C2A C1A H1A2 108.6 . . ?
N1 C1A H1A2 108.6 . . ?
H1A1 C1A H1A2 107.6 . . ?
C1A C2A O1 113.5(10) . . ?
C1A C2A H2A1 108.9 . . ?
O1 C2A H2A1 108.9 . . ?
C1A C2A H2A2 108.9 . . ?
O1 C2A H2A2 108.9 . . ?
H2A1 C2A H2A2 107.7 . . ?
N1 C1B C2B 111.7(6) . . ?
N1 C1B H1B1 109.3 . . ?
C2B C1B H1B1 109.3 . . ?
N1 C1B H1B2 109.3 . . ?
C2B C1B H1B2 109.3 . . ?
H1B1 C1B H1B2 107.9 . . ?
O1 C2B C1B 104.3(6) . . ?
O1 C2B H2B1 110.9 . . ?
C1B C2B H2B1 110.9 . . ?
O1 C2B H2B2 110.9 . . ?
C1B C2B H2B2 110.9 . . ?
H2B1 C2B H2B2 108.9 . . ?
C2B O1 Mn1 128.5(4) . . ?
C2A O1 Mn1 117.3(5) . . ?
C2B O1 Er1 125.3(3) . . ?
C2A O1 Er1 118.3(5) . . ?
Mn1 O1 Er1 103.79(13) . . ?
N1 C3 C4 113.8(4) . . ?
N1 C3 H3A 108.8 . . ?
C4 C3 H3A 108.8 . . ?
N1 C3 H3B 108.8 . . ?
C4 C3 H3B 108.8 . . ?
H3A C3 H3B 107.7 . . ?
O2 C4 C3 110.1(4) . . ?
O2 C4 H4A 109.6 . . ?
C3 C4 H4A 109.6 . . ?
O2 C4 H4B 109.6 . . ?
C3 C4 H4B 109.6 . . ?
H4A C4 H4B 108.1 . . ?
C4 O2 Mn2 125.2(3) . . ?
C4 O2 Er1 123.6(3) . . ?
Mn2 O2 Er1 105.01(13) . . ?
N1 C5 C6 117.7(4) . . ?
N1 C5 H5A 107.9 . . ?
C6 C5 H5A 107.9 . . ?
N1 C5 H5B 107.9 . . ?
C6 C5 H5B 107.9 . . ?
H5A C5 H5B 107.2 . . ?
C5 C6 C7A 114.1(5) . . ?
C5 C6 C7B 105.3(9) . . ?
C5 C6 H6A1 108.7 . . ?
C7A C6 H6A1 108.7 . . ?
C5 C6 H6A2 108.7 . . ?
C7A C6 H6A2 108.7 . . ?
H6A1 C6 H6A2 107.6 . . ?
C5 C6 H6B1 110.8 . . ?
C5 C6 H6B2 107.7 . . ?
H6B1 C6 H6B2 107.3 . . ?
C8A C7A C6 111.4(6) . . ?
C8A C7A H7A1 109.3 . . ?
C6 C7A H7A1 109.3 . . ?
C8A C7A H7A2 109.3 . . ?
C6 C7A H7A2 109.3 . . ?
H7A1 C7A H7A2 108.0 . . ?
C7A C8A H8A1 109.5 . . ?
C7A C8A H8A2 109.5 . . ?
H8A1 C8A H8A2 109.5 . . ?
C7A C8A H8A3 109.5 . . ?
H8A1 C8A H8A3 109.5 . . ?
H8A2 C8A H8A3 109.5 . . ?
C8B C7B C6 115.6(18) . . ?
C8B C7B H7B1 108.4 . . ?
C6 C7B H7B1 108.4 . . ?
C8B C7B H7B2 108.4 . . ?
C6 C7B H7B2 108.4 . . ?
H7B1 C7B H7B2 107.5 . . ?
C7B C8B H8B1 109.5 . . ?
C7B C8B H8B2 109.5 . . ?
H8B1 C8B H8B2 109.5 . . ?
C7B C8B H8B3 109.5 . . ?
H8B1 C8B H8B3 109.5 . . ?
H8B2 C8B H8B3 109.5 . . ?
C11A N2 C9 118.5(5) . . ?
C11A N2 C13A 113.3(7) . . ?
C9 N2 C13A 102.6(7) . . ?
C9 N2 C11B 95.2(8) . . ?
C9 N2 C13B 117.9(7) . . ?
C11B N2 C13B 113.7(11) . . ?
C11A N2 Er1 104.2(4) . . ?
C9 N2 Er1 105.7(3) . . ?
C13A N2 Er1 112.5(6) . . ?
C11B N2 Er1 114.3(9) . . ?
C13B N2 Er1 109.3(6) . . ?
N2 C9 C10 113.7(4) . . ?
N2 C9 H9A 108.8 . . ?
C10 C9 H9A 108.8 . . ?
N2 C9 H9B 108.8 . . ?
C10 C9 H9B 108.8 . . ?
H9A C9 H9B 107.7 . . ?
O3 C10 C9 110.6(4) . . ?
O3 C10 H10A 109.5 . . ?
C9 C10 H10A 109.5 . . ?
O3 C10 H10B 109.5 . . ?
C9 C10 H10B 109.5 . . ?
H10A C10 H10B 108.1 . . ?
C10 O3 Mn1 126.1(3) . . ?
C10 O3 Er1 122.4(3) . . ?
Mn1 O3 Er1 105.71(13) . . ?
N2 C11A C12A 114.4(5) . . ?
N2 C11A H11A 108.7 . . ?
C12A C11A H11A 108.7 . . ?
N2 C11A H11B 108.7 . . ?
C12A C11A H11B 108.7 . . ?
H11A C11A H11B 107.6 . . ?
O4 C12A C11A 111.8(6) . . ?
O4 C12A H12A 109.3 . . ?
C11A C12A H12A 109.3 . . ?
O4 C12A H12B 109.3 . . ?
C11A C12A H12B 109.3 . . ?
H12A C12A H12B 107.9 . . ?
N2 C11B C12B 108.5(13) . . ?
N2 C11B H11C 110.0 . . ?
C12B C11B H11C 110.0 . . ?
N2 C11B H11D 110.0 . . ?
C12B C11B H11D 110.0 . . ?
H11C C11B H11D 108.4 . . ?
C11B C12B O4 104.2(13) . . ?
C11B C12B H12C 110.9 . . ?
O4 C12B H12C 110.9 . . ?
C11B C12B H12D 110.9 . . ?
O4 C12B H12D 110.9 . . ?
H12C C12B H12D 108.9 . . ?
C12A O4 Mn2 127.3(3) . . ?
C12B O4 Mn2 114.5(6) . . ?
C12A O4 Er1 125.0(3) . . ?
C12B O4 Er1 117.6(7) . . ?
Mn2 O4 Er1 102.83(13) . . ?
N2 C13A C14A 111.6(11) . . ?
N2 C13A H13A 109.3 . . ?
C14A C13A H13A 109.3 . . ?
N2 C13A H13B 109.3 . . ?
C14A C13A H13B 109.3 . . ?
H13A C13A H13B 108.0 . . ?
C15A C14A C13A 102.2(11) . . ?
C15A C14A H14A 111.3 . . ?
C13A C14A H14A 111.3 . . ?
C15A C14A H14B 111.3 . . ?
C13A C14A H14B 111.3 . . ?
H14A C14A H14B 109.2 . . ?
C16C C15A C14A 112.2(19) . . ?
C16C C15A C16A 100(2) . . ?
C14A C15A C16A 98.5(19) . . ?
C14B C13B N2 119.4(11) . . ?
C14B C13B H13C 107.5 . . ?
N2 C13B H13C 107.5 . . ?
C14B C13B H13D 107.5 . . ?
N2 C13B H13D 107.5 . . ?
H13C C13B H13D 107.0 . . ?
C13B C14B C15B 115.1(11) . . ?
C13B C14B H14C 108.5 . . ?
C15B C14B H14C 108.5 . . ?
C13B C14B H14D 108.5 . . ?
C15B C14B H14D 108.5 . . ?
H14C C14B H14D 107.5 . . ?
C16B C15B C14B 112.0(13) . . ?
C16B C15B H15C 109.2 . . ?
C14B C15B H15C 109.2 . . ?
C16B C15B H15D 109.2 . . ?
C14B C15B H15D 109.2 . . ?
H15C C15B H15D 107.9 . . ?
C15B C16B H16D 109.5 . . ?
C15B C16B H16E 109.5 . . ?
H16D C16B H16E 109.5 . . ?
C15B C16B H16F 109.5 . . ?
H16D C16B H16F 109.5 . . ?
H16E C16B H16F 109.5 . . ?
C19 N3 C21 112.7(3) . . ?
C19 N3 C17 110.5(3) . . ?
C21 N3 C17 110.8(4) . . ?
C19 N3 Er2 104.2(3) . . ?
C21 N3 Er2 113.7(3) . . ?
C17 N3 Er2 104.5(2) . . ?
N3 C17 C18 110.3(4) . . ?
N3 C17 H17A 109.6 . . ?
C18 C17 H17A 109.6 . . ?
N3 C17 H17B 109.6 . . ?
C18 C17 H17B 109.6 . . ?
H17A C17 H17B 108.1 . . ?
O5 C18 C17 108.1(4) . . ?
O5 C18 H18A 110.1 . . ?
C17 C18 H18A 110.1 . . ?
O5 C18 H18B 110.1 . . ?
C17 C18 H18B 110.1 . . ?
H18A C18 H18B 108.4 . . ?
C18 O5 Mn1 123.4(3) . . ?
C18 O5 Er2 124.8(2) . . ?
Mn1 O5 Er2 106.13(13) . . ?
N3 C19 C20 110.4(4) . . ?
N3 C19 H19A 109.6 . . ?
C20 C19 H19A 109.6 . . ?
N3 C19 H19B 109.6 . . ?
C20 C19 H19B 109.6 . . ?
H19A C19 H19B 108.1 . . ?
O6 C20 C19 106.6(4) . . ?
O6 C20 H20A 110.4 . . ?
C19 C20 H20A 110.4 . . ?
O6 C20 H20B 110.4 . . ?
C19 C20 H20B 110.4 . . ?
H20A C20 H20B 108.6 . . ?
C20 O6 Er2 126.6(3) . . ?
C20 O6 H6 112(3) . . ?
Er2 O6 H6 108(3) . . ?
N3 C21 C22 116.7(4) . . ?
N3 C21 H21A 108.1 . . ?
C22 C21 H21A 108.1 . . ?
N3 C21 H21B 108.1 . . ?
C22 C21 H21B 108.1 . . ?
H21A C21 H21B 107.3 . . ?
C23 C22 C21 111.2(4) . . ?
C23 C22 H22A 109.4 . . ?
C21 C22 H22A 109.4 . . ?
C23 C22 H22B 109.4 . . ?
C21 C22 H22B 109.4 . . ?
H22A C22 H22B 108.0 . . ?
C22 C23 C24 113.6(5) . . ?
C22 C23 H23A 108.8 . . ?
C24 C23 H23A 108.8 . . ?
C22 C23 H23B 108.8 . . ?
C24 C23 H23B 108.8 . . ?
H23A C23 H23B 107.7 . . ?
C23 C24 H24A 109.5 . . ?
C23 C24 H24B 109.5 . . ?
H24A C24 H24B 109.5 . . ?
C23 C24 H24C 109.5 . . ?
H24A C24 H24C 109.5 . . ?
H24B C24 H24C 109.5 . . ?
C25 N4 C27 111.3(3) . . ?
C25 N4 C29 111.7(4) . . ?
C27 N4 C29 111.4(4) . . ?
C25 N4 Er3 106.2(2) . . ?
C27 N4 Er3 104.1(2) . . ?
C29 N4 Er3 111.7(3) . . ?
N4 C25 C26 111.6(4) . . ?
N4 C25 H25A 109.3 . . ?
C26 C25 H25A 109.3 . . ?
N4 C25 H25B 109.3 . . ?
C26 C25 H25B 109.3 . . ?
H25A C25 H25B 108.0 . . ?
O7 C26 C25 108.0(3) . . ?
O7 C26 H26A 110.1 . . ?
C25 C26 H26A 110.1 . . ?
O7 C26 H26B 110.1 . . ?
C25 C26 H26B 110.1 . . ?
H26A C26 H26B 108.4 . . ?
C26 O7 Mn2 123.1(3) . . ?
C26 O7 Er3 120.8(2) . . ?
Mn2 O7 Er3 104.65(12) . . ?
N4 C27 C28 110.4(4) . . ?
N4 C27 H27A 109.6 . . ?
C28 C27 H27A 109.6 . . ?
N4 C27 H27B 109.6 . . ?
C28 C27 H27B 109.6 . . ?
H27A C27 H27B 108.1 . . ?
O8 C28 C27 107.2(4) . . ?
O8 C28 H28A 110.3 . . ?
C27 C28 H28A 110.3 . . ?
O8 C28 H28B 110.3 . . ?
C27 C28 H28B 110.3 . . ?
H28A C28 H28B 108.5 . . ?
C28 O8 Er3 124.7(3) . . ?
C28 O8 H8 114(3) . . ?
Er3 O8 H8 105(3) . . ?
N4 C29 C30 117.3(4) . . ?
N4 C29 H29A 108.0 . . ?
C30 C29 H29A 108.0 . . ?
N4 C29 H29B 108.0 . . ?
C30 C29 H29B 108.0 . . ?
H29A C29 H29B 107.2 . . ?
C31 C30 C29 111.2(4) . . ?
C31 C30 H30A 109.4 . . ?
C29 C30 H30A 109.4 . . ?
C31 C30 H30B 109.4 . . ?
C29 C30 H30B 109.4 . . ?
H30A C30 H30B 108.0 . . ?
C30 C31 C32 112.2(5) . . ?
C30 C31 H31A 109.2 . . ?
C32 C31 H31A 109.2 . . ?
C30 C31 H31B 109.2 . . ?
C32 C31 H31B 109.2 . . ?
H31A C31 H31B 107.9 . . ?
C31 C32 H32A 109.5 . . ?
C31 C32 H32B 109.5 . . ?
H32A C32 H32B 109.5 . . ?
C31 C32 H32C 109.5 . . ?
H32A C32 H32C 109.5 . . ?
H32B C32 H32C 109.5 . . ?
C37A N5A C35A 115.0(7) . . ?
C37A N5A C33A 111.2(7) . . ?
C35A N5A C33A 112.3(7) . . ?
C37A N5A H51 105.8 . . ?
C35A N5A H51 105.8 . . ?
C33A N5A H51 105.8 . . ?
N5A C33A C34A 115.4(7) . . ?
N5A C33A H33A 108.4 . . ?
C34A C33A H33A 108.4 . . ?
N5A C33A H33B 108.4 . . ?
C34A C33A H33B 108.4 . . ?
H33A C33A H33B 107.5 . . ?
O9 C34A C33A 108.7(7) . . ?
O9 C34A H34A 110.0 . . ?
C33A C34A H34A 110.0 . . ?
O9 C34A H34B 110.0 . . ?
C33A C34A H34B 110.0 . . ?
H34A C34A H34B 108.3 . . ?
C37B N5B C35B 110.5(8) . . ?
C37B N5B C33B 113.9(8) . . ?
C35B N5B C33B 113.8(8) . . ?
C37B N5B H52 106.0 . . ?
C35B N5B H52 106.0 . . ?
C33B N5B H52 106.0 . . ?
N5B C33B C34B 109.5(8) . . ?
N5B C33B H33C 109.8 . . ?
C34B C33B H33C 109.8 . . ?
N5B C33B H33D 109.8 . . ?
C34B C33B H33D 109.8 . . ?
H33C C33B H33D 108.2 . . ?
O9 C34B C33B 111.6(8) . . ?
O9 C34B H34C 109.3 . . ?
C33B C34B H34C 109.3 . . ?
O9 C34B H34D 109.3 . . ?
C33B C34B H34D 109.3 . . ?
H34C C34B H34D 108.0 . . ?
C34B O9 Mn1 124.1(4) . . ?
C34A O9 Mn1 112.6(4) . . ?
C34B O9 Er2 132.0(4) . . ?
C34A O9 Er2 127.4(4) . . ?
Mn1 O9 Er2 100.50(12) . . ?
C36A C35A N5A 108.7(7) . . ?
C36A C35A H35A 109.9 . . ?
N5A C35A H35A 109.9 . . ?
C36A C35A H35B 109.9 . . ?
N5A C35A H35B 109.9 . . ?
H35A C35A H35B 108.3 . . ?
O10 C36A C35A 112.1(7) . . ?
O10 C36A H36A 109.2 . . ?
C35A C36A H36A 109.2 . . ?
O10 C36A H36B 109.2 . . ?
C35A C36A H36B 109.2 . . ?
H36A C36A H36B 107.9 . . ?
C36B C35B N5B 114.6(9) . . ?
C36B C35B H35C 108.6 . . ?
N5B C35B H35C 108.6 . . ?
C36B C35B H35D 108.6 . . ?
N5B C35B H35D 108.6 . . ?
H35C C35B H35D 107.6 . . ?
O10 C36B C35B 111.6(8) . . ?
O10 C36B H36C 109.3 . . ?
C35B C36B H36C 109.3 . . ?
O10 C36B H36D 109.3 . . ?
C35B C36B H36D 109.3 . . ?
H36C C36B H36D 108.0 . . ?
C36A O10 Mn2 125.6(4) . . ?
C36B O10 Mn2 112.3(5) . . ?
C36A O10 Er3 131.5(4) . . ?
C36B O10 Er3 129.3(4) . . ?
Mn2 O10 Er3 99.39(11) . . ?
N5A C37A C38A 111.6(8) . . ?
N5A C37A H37A 109.3 . . ?
C38A C37A H37A 109.3 . . ?
N5A C37A H37B 109.3 . . ?
C38A C37A H37B 109.3 . . ?
H37A C37A H37B 108.0 . . ?
C37A C38A C39A 110.1(10) . . ?
C37A C38A H38A 109.6 . . ?
C39A C38A H38A 109.6 . . ?
C37A C38A H38B 109.6 . . ?
C39A C38A H38B 109.6 . . ?
H38A C38A H38B 108.2 . . ?
C38A C39A C40 121.3(10) . . ?
C38A C39A H39A 107.0 . . ?
C40 C39A H39A 107.0 . . ?
C38A C39A H39B 107.0 . . ?
C40 C39A H39B 107.0 . . ?
H39A C39A H39B 106.8 . . ?
N5B C37B C38B 113.1(9) . . ?
N5B C37B H37C 109.0 . . ?
C38B C37B H37C 109.0 . . ?
N5B C37B H37D 109.0 . . ?
C38B C37B H37D 109.0 . . ?
H37C C37B H37D 107.8 . . ?
C37B C38B C39B 106.6(10) . . ?
C37B C38B H38C 110.4 . . ?
C39B C38B H38C 110.4 . . ?
C37B C38B H38D 110.4 . . ?
C39B C38B H38D 110.4 . . ?
H38C C38B H38D 108.6 . . ?
C40 C39B C38B 106.5(11) . . ?
C40 C39B H39C 110.4 . . ?
C38B C39B H39C 110.4 . . ?
C40 C39B H39D 110.4 . . ?
C38B C39B H39D 110.4 . . ?
H39C C39B H39D 108.6 . . ?
C39A C40 H40A 109.5 . . ?
C39A C40 H40B 109.5 . . ?
H40A C40 H40B 109.5 . . ?
C39A C40 H40C 109.5 . . ?
H40A C40 H40C 109.5 . . ?
H40B C40 H40C 109.5 . . ?
C39B C40 H40D 109.1 . . ?
H40C C40 H40D 106.6 . . ?
C39B C40 H40E 109.6 . . ?
H40D C40 H40E 109.5 . . ?
C39B C40 H40F 109.8 . . ?
H40D C40 H40F 109.5 . . ?
H40E C40 H40F 109.5 . . ?
C41 O11 Er1 133.1(3) . . ?
C41 O12 Mn1 129.5(3) . . ?
O12 C41 O11 124.5(4) . . ?
O12 C41 C42 117.8(4) . . ?
O11 C41 C42 117.7(4) . . ?
C43B C42 C45B 126.7(14) . . ?
C43B C42 C41 114.3(10) . . ?
C45A C42 C41 110.4(5) . . ?
C45B C42 C41 109.7(10) . . ?
C45A C42 C43A 110.4(5) . . ?
C41 C42 C43A 112.0(5) . . ?
C43B C42 C44B 103.1(16) . . ?
C45B C42 C44B 93.3(16) . . ?
C41 C42 C44B 104.6(14) . . ?
C45A C42 C44A 109.6(5) . . ?
C41 C42 C44A 106.8(5) . . ?
C43A C42 C44A 107.5(5) . . ?
C42 C43A H43A 109.5 . . ?
C42 C43A H43B 109.5 . . ?
H43A C43A H43B 109.5 . . ?
C42 C43A H43C 109.5 . . ?
H43A C43A H43C 109.5 . . ?
H43B C43A H43C 109.5 . . ?
C42 C44A H44A 109.5 . . ?
C42 C44A H44B 109.5 . . ?
H44A C44A H44B 109.5 . . ?
C42 C44A H44C 109.5 . . ?
H44A C44A H44C 109.5 . . ?
H44B C44A H44C 109.5 . . ?
C42 C45A H45A 109.5 . . ?
C42 C45A H45B 109.5 . . ?
H45A C45A H45B 109.5 . . ?
C42 C45A H45C 109.5 . . ?
H45A C45A H45C 109.5 . . ?
H45B C45A H45C 109.5 . . ?
C42 C43B H43D 109.5 . . ?
C42 C43B H43E 109.5 . . ?
H43D C43B H43E 109.5 . . ?
C42 C43B H43F 109.5 . . ?
H43D C43B H43F 109.5 . . ?
H43E C43B H43F 109.5 . . ?
C42 C44B H44D 109.5 . . ?
C42 C44B H44E 109.5 . . ?
H44D C44B H44E 109.5 . . ?
C42 C44B H44F 109.5 . . ?
H44D C44B H44F 109.5 . . ?
H44E C44B H44F 109.5 . . ?
C42 C45B H45D 109.5 . . ?
C42 C45B H45E 109.5 . . ?
H45D C45B H45E 109.5 . . ?
C42 C45B H45F 109.5 . . ?
H45D C45B H45F 109.5 . . ?
H45E C45B H45F 109.5 . . ?
C46 O13 Er1 131.8(3) . . ?
C46 O14 Mn2 129.6(3) . . ?
O14 C46 O13 125.4(4) . . ?
O14 C46 C47 117.2(4) . . ?
O13 C46 C47 117.3(4) . . ?
C49 C47 C50 113.0(6) . . ?
C49 C47 C46 110.2(4) . . ?
C50 C47 C46 107.6(4) . . ?
C49 C47 C48 108.5(5) . . ?
C50 C47 C48 107.5(5) . . ?
C46 C47 C48 110.1(4) . . ?
C47 C48 H48A 109.5 . . ?
C47 C48 H48B 109.5 . . ?
H48A C48 H48B 109.5 . . ?
C47 C48 H48C 109.5 . . ?
H48A C48 H48C 109.5 . . ?
H48B C48 H48C 109.5 . . ?
C47 C49 H49A 109.5 . . ?
C47 C49 H49B 109.5 . . ?
H49A C49 H49B 109.5 . . ?
C47 C49 H49C 109.5 . . ?
H49A C49 H49C 109.5 . . ?
H49B C49 H49C 109.5 . . ?
C47 C50 H50A 109.5 . . ?
C47 C50 H50B 109.5 . . ?
H50A C50 H50B 109.5 . . ?
C47 C50 H50C 109.5 . . ?
H50A C50 H50C 109.5 . . ?
H50B C50 H50C 109.5 . . ?
C51 O15 Mn1 131.0(3) . . ?
C51 O16 Er2 132.6(3) . . ?
O16 C51 O15 125.7(4) . . ?
O16 C51 C52 119.3(4) . . ?
O15 C51 C52 114.9(4) . . ?
C54B C52 C53B 108.0(8) . . ?
C54B C52 C51 112.1(6) . . ?
C55A C52 C51 114.9(6) . . ?
C53B C52 C51 112.1(6) . . ?
C55A C52 C53A 113.0(8) . . ?
C51 C52 C53A 109.1(6) . . ?
C55A C52 C54A 106.4(8) . . ?
C51 C52 C54A 102.2(6) . . ?
C53A C52 C54A 110.7(8) . . ?
C54B C52 C55B 108.4(8) . . ?
C53B C52 C55B 111.7(7) . . ?
C51 C52 C55B 104.4(6) . . ?
C52 C53A H53A 109.5 . . ?
C52 C53A H53B 109.5 . . ?
H53A C53A H53B 109.5 . . ?
C52 C53A H53C 109.5 . . ?
H53A C53A H53C 109.5 . . ?
H53B C53A H53C 109.5 . . ?
C52 C54A H54A 109.5 . . ?
C52 C54A H54B 109.5 . . ?
H54A C54A H54B 109.5 . . ?
C52 C54A H54C 109.5 . . ?
H54A C54A H54C 109.5 . . ?
H54B C54A H54C 109.5 . . ?
C52 C55A H55A 109.5 . . ?
C52 C55A H55B 109.5 . . ?
H55A C55A H55B 109.5 . . ?
C52 C55A H55C 109.5 . . ?
H55A C55A H55C 109.5 . . ?
H55B C55A H55C 109.5 . . ?
C52 C53B H53D 109.5 . . ?
C52 C53B H53E 109.5 . . ?
H53D C53B H53E 109.5 . . ?
C52 C53B H53F 109.5 . . ?
H53D C53B H53F 109.5 . . ?
H53E C53B H53F 109.5 . . ?
C52 C54B H54D 109.5 . . ?
C52 C54B H54E 109.5 . . ?
H54D C54B H54E 109.5 . . ?
C52 C54B H54F 109.5 . . ?
H54D C54B H54F 109.5 . . ?
H54E C54B H54F 109.5 . . ?
C52 C55B H55D 109.5 . . ?
C52 C55B H55E 109.5 . . ?
H55D C55B H55E 109.5 . . ?
C52 C55B H55F 109.5 . . ?
H55D C55B H55F 109.5 . . ?
H55E C55B H55F 109.5 . . ?
C56 O17 Mn2 129.6(3) . . ?
C56 O18 Er3 132.7(3) . . ?
O18 C56 O17 125.7(4) . . ?
O18 C56 C57 119.2(4) . . ?
O17 C56 C57 115.1(4) . . ?
C60A C57 C58A 108.6(6) . . ?
C58B C57 C59B 112(3) . . ?
C60A C57 C56 110.6(5) . . ?
C58A C57 C56 112.0(5) . . ?
C58B C57 C56 117(2) . . ?
C59B C57 C56 116.4(11) . . ?
C58B C57 C60B 102(3) . . ?
C59B C57 C60B 103(2) . . ?
C56 C57 C60B 104(2) . . ?
C60A C57 C59A 112.0(8) . . ?
C58A C57 C59A 109.4(7) . . ?
C56 C57 C59A 104.1(5) . . ?
C57 C58A H58A 109.5 . . ?
C57 C58A H58B 109.5 . . ?
H58A C58A H58B 109.5 . . ?
C57 C58A H58C 109.5 . . ?
H58A C58A H58C 109.5 . . ?
H58B C58A H58C 109.5 . . ?
C57 C59A H59A 109.5 . . ?
C57 C59A H59B 109.5 . . ?
H59A C59A H59B 109.5 . . ?
C57 C59A H59C 109.5 . . ?
H59A C59A H59C 109.5 . . ?
H59B C59A H59C 109.5 . . ?
C57 C60A H60A 109.5 . . ?
C57 C60A H60B 109.5 . . ?
H60A C60A H60B 109.5 . . ?
C57 C60A H60C 109.5 . . ?
H60A C60A H60C 109.5 . . ?
H60B C60A H60C 109.5 . . ?
C57 C58B H58D 109.5 . . ?
C57 C58B H58E 109.5 . . ?
H58D C58B H58E 109.5 . . ?
C57 C58B H58F 109.5 . . ?
H58D C58B H58F 109.5 . . ?
H58E C58B H58F 109.5 . . ?
C57 C59B H59D 109.5 . . ?
C57 C59B H59E 109.5 . . ?
H59D C59B H59E 109.5 . . ?
C57 C59B H59F 109.5 . . ?
H59D C59B H59F 109.5 . . ?
H59E C59B H59F 109.5 . . ?
C57 C60B H60D 109.5 . . ?
C57 C60B H60E 109.5 . . ?
H60D C60B H60E 109.5 . . ?
C57 C60B H60F 109.5 . . ?
H60D C60B H60F 109.5 . . ?
H60E C60B H60F 109.5 . . ?
C61 O19 Er2 93.9(3) . . ?
C61 O20 Er2 90.3(3) . . ?
O20 C61 O19 121.4(4) . . ?
O20 C61 C62 120.8(5) . . ?
O19 C61 C62 117.8(5) . . ?
C64B C62 C65B 107.8(11) . . ?
C63A C62 C61 110.1(6) . . ?
C64B C62 C61 116.0(9) . . ?
C65B C62 C61 111.2(8) . . ?
C63A C62 C65A 111.9(8) . . ?
C61 C62 C65A 105.1(6) . . ?
C63A C62 C64A 114.6(7) . . ?
C61 C62 C64A 109.5(6) . . ?
C65A C62 C64A 105.0(7) . . ?
C64B C62 C63B 112.2(10) . . ?
C65B C62 C63B 103.5(10) . . ?
C61 C62 C63B 105.5(6) . . ?
C62 C63A H63A 109.5 . . ?
C62 C63A H63B 109.5 . . ?
H63A C63A H63B 109.5 . . ?
C62 C63A H63C 109.5 . . ?
H63A C63A H63C 109.5 . . ?
H63B C63A H63C 109.5 . . ?
C62 C64A H64A 109.5 . . ?
C62 C64A H64B 109.5 . . ?
H64A C64A H64B 109.5 . . ?
C62 C64A H64C 109.5 . . ?
H64A C64A H64C 109.5 . . ?
H64B C64A H64C 109.5 . . ?
C62 C65A H65A 109.5 . . ?
C62 C65A H65B 109.5 . . ?
H65A C65A H65B 109.5 . . ?
C62 C65A H65C 109.5 . . ?
H65A C65A H65C 109.5 . . ?
H65B C65A H65C 109.5 . . ?
C62 C63B H63D 109.5 . . ?
C62 C63B H63E 109.5 . . ?
H63D C63B H63E 109.5 . . ?
C62 C63B H63F 109.5 . . ?
H63D C63B H63F 109.5 . . ?
H63E C63B H63F 109.5 . . ?
C62 C64B H64D 109.5 . . ?
C62 C64B H64E 109.5 . . ?
H64D C64B H64E 109.5 . . ?
C62 C64B H64F 109.5 . . ?
H64D C64B H64F 109.5 . . ?
H64E C64B H64F 109.5 . . ?
C62 C65B H65D 109.5 . . ?
C62 C65B H65E 109.5 . . ?
H65D C65B H65E 109.5 . . ?
C62 C65B H65F 109.5 . . ?
H65D C65B H65F 109.5 . . ?
H65E C65B H65F 109.5 . . ?
C66 O21 Er3 92.5(3) . . ?
C66 O22 Er3 91.3(3) . . ?
O22 C66 O21 121.4(5) . . ?
O22 C66 C67 121.0(4) . . ?
O21 C66 C67 117.6(5) . . ?
C69B C67 C66 115.5(11) . . ?
C70A C67 C66 106.4(7) . . ?
C69B C67 C70B 106(2) . . ?
C66 C67 C70B 103(2) . . ?
C70A C67 C68A 100.2(9) . . ?
C66 C67 C68A 111.0(7) . . ?
C69B C67 C68B 108.6(13) . . ?
C66 C67 C68B 108.8(7) . . ?
C70B C67 C68B 115(2) . . ?
C70A C67 C69A 114.5(9) . . ?
C66 C67 C69A 106.8(6) . . ?
C68A C67 C69A 117.5(8) . . ?
C67 C68A H68A 109.5 . . ?
C67 C68A H68B 109.5 . . ?
H68A C68A H68B 109.5 . . ?
C67 C68A H68C 109.5 . . ?
H68A C68A H68C 109.5 . . ?
H68B C68A H68C 109.5 . . ?
C67 C69A H69A 109.5 . . ?
C67 C69A H69B 109.5 . . ?
H69A C69A H69B 109.5 . . ?
C67 C69A H69C 109.5 . . ?
H69A C69A H69C 109.5 . . ?
H69B C69A H69C 109.5 . . ?
C67 C70A H70A 109.5 . . ?
C67 C70A H70B 109.5 . . ?
H70A C70A H70B 109.5 . . ?
C67 C70A H70C 109.5 . . ?
H70A C70A H70C 109.5 . . ?
H70B C70A H70C 109.5 . . ?
C67 C68B H68D 109.5 . . ?
C67 C68B H68E 109.5 . . ?
H68D C68B H68E 109.5 . . ?
C67 C68B H68F 109.5 . . ?
H68D C68B H68F 109.5 . . ?
H68E C68B H68F 109.5 . . ?
C67 C69B H69D 109.5 . . ?
C67 C69B H69E 109.5 . . ?
H69D C69B H69E 109.5 . . ?
C67 C69B H69F 109.5 . . ?
H69D C69B H69F 109.5 . . ?
H69E C69B H69F 109.5 . . ?
C67 C70B H70D 109.5 . . ?
C67 C70B H70E 109.5 . . ?
H70D C70B H70E 109.5 . . ?
C67 C70B H70F 109.5 . . ?
H70D C70B H70F 109.5 . . ?
H70E C70B H70F 109.5 . . ?
C71 O23 Er2 137.6(3) . . ?
O24 C71 O23 123.8(5) . . ?
O24 C71 C72 119.1(5) . . ?
O23 C71 C72 117.0(5) . . ?
C75 C72 C74 111.1(6) . . ?
C75 C72 C73 110.3(6) . . ?
C74 C72 C73 109.0(6) . . ?
C75 C72 C71 110.1(5) . . ?
C74 C72 C71 107.9(5) . . ?
C73 C72 C71 108.4(5) . . ?
C72 C73 H73A 109.5 . . ?
C72 C73 H73B 109.5 . . ?
H73A C73 H73B 109.5 . . ?
C72 C73 H73C 109.5 . . ?
H73A C73 H73C 109.5 . . ?
H73B C73 H73C 109.5 . . ?
C72 C74 H74A 109.5 . . ?
C72 C74 H74B 109.5 . . ?
H74A C74 H74B 109.5 . . ?
C72 C74 H74C 109.5 . . ?
H74A C74 H74C 109.5 . . ?
H74B C74 H74C 109.5 . . ?
C72 C75 H75A 109.5 . . ?
C72 C75 H75B 109.5 . . ?
H75A C75 H75B 109.5 . . ?
C72 C75 H75C 109.5 . . ?
H75A C75 H75C 109.5 . . ?
H75B C75 H75C 109.5 . . ?
C76 O25 Er3 137.8(3) . . ?
O26 C76 O25 124.4(5) . . ?
O26 C76 C77 116.8(4) . . ?
O25 C76 C77 118.8(4) . . ?
C78A C77 C80A 105.7(10) . . ?
C79B C77 C78B 112.4(8) . . ?
C79B C77 C76 113.9(7) . . ?
C78A C77 C76 112.4(6) . . ?
C80A C77 C76 106.7(8) . . ?
C78B C77 C76 110.3(6) . . ?
C79B C77 C80B 104.1(12) . . ?
C78B C77 C80B 109.1(11) . . ?
C76 C77 C80B 106.6(12) . . ?
C78A C77 C79A 115.4(7) . . ?
C80A C77 C79A 111.2(9) . . ?
C76 C77 C79A 105.2(6) . . ?
C77 C78A H78A 109.5 . . ?
C77 C78A H78B 109.5 . . ?
H78A C78A H78B 109.5 . . ?
C77 C78A H78C 109.5 . . ?
H78A C78A H78C 109.5 . . ?
H78B C78A H78C 109.5 . . ?
C77 C79A H79A 109.5 . . ?
C77 C79A H79B 109.5 . . ?
H79A C79A H79B 109.5 . . ?
C77 C79A H79C 109.5 . . ?
H79A C79A H79C 109.5 . . ?
H79B C79A H79C 109.5 . . ?
C77 C80A H80A 109.5 . . ?
C77 C80A H80B 109.5 . . ?
H80A C80A H80B 109.5 . . ?
C77 C80A H80C 109.5 . . ?
H80A C80A H80C 109.5 . . ?
H80B C80A H80C 109.5 . . ?
C77 C78B H78D 109.5 . . ?
C77 C78B H78E 109.5 . . ?
H78D C78B H78E 109.5 . . ?
C77 C78B H78F 109.5 . . ?
H78D C78B H78F 109.5 . . ?
H78E C78B H78F 109.5 . . ?
C77 C79B H79D 109.5 . . ?
C77 C79B H79E 109.5 . . ?
H79D C79B H79E 109.5 . . ?
C77 C79B H79F 109.5 . . ?
H79D C79B H79F 109.5 . . ?
H79E C79B H79F 109.5 . . ?
C77 C80B H80D 109.5 . . ?
C77 C80B H80E 109.5 . . ?
H80D C80B H80E 109.5 . . ?
C77 C80B H80F 109.5 . . ?
H80D C80B H80F 109.5 . . ?
H80E C80B H80F 109.5 . . ?
N91A C91A C92A 174(3) . . ?
N91B C91B C92B 172(3) . . ?
C91B C92B H92D 109.5 . . ?
C91B C92B H92E 109.5 . . ?
H92D C92B H92E 109.5 . . ?
C91B C92B H92F 109.5 . . ?
H92D C92B H92F 109.5 . . ?
H92E C92B H92F 109.5 . . ?

loop_
_geom_bond_atom_site_label_1
_geom_bond_atom_site_label_2
_geom_bond_distance
_geom_bond_site_symmetry_2
_geom_bond_publ_flag
Er1 O2 2.256(3) . ?
Er1 O3 2.273(3) . ?
Er1 O11 2.278(3) . ?
Er1 O13 2.307(3) . ?
Er1 O4 2.339(3) . ?
Er1 O1 2.354(3) . ?
Er1 N1 2.641(4) . ?
Er1 N2 2.673(4) . ?
Er2 O9 2.216(3) . ?
Er2 O23 2.304(3) . ?
Er2 O16 2.312(3) . ?
Er2 O5 2.314(3) . ?
Er2 O6 2.337(3) . ?
Er2 O19 2.374(3) . ?
Er2 O20 2.458(3) . ?
Er2 N3 2.636(4) . ?
Er3 O10 2.207(3) . ?
Er3 O25 2.309(3) . ?
Er3 O7 2.311(3) . ?
Er3 O18 2.333(3) . ?
Er3 O8 2.340(3) . ?
Er3 O21 2.391(3) . ?
Er3 O22 2.429(3) . ?
Er3 N4 2.606(3) . ?
Mn1 O5 1.884(3) . ?
Mn1 O1 1.896(3) . ?
Mn1 O3 1.929(3) . ?
Mn1 O15 1.986(3) . ?
Mn1 O9 2.162(3) . ?
Mn1 O12 2.225(3) . ?
Mn2 O7 1.886(3) . ?
Mn2 O4 1.907(3) . ?
Mn2 O2 1.934(3) . ?
Mn2 O17 1.968(3) . ?
Mn2 O10 2.162(3) . ?
Mn2 O14 2.200(3) . ?
N1 C3 1.465(6) . ?
N1 C1B 1.475(9) . ?
N1 C5 1.485(6) . ?
N1 C1A 1.514(11) . ?
C1A C2A 1.416(16) . ?
C1A H1A1 0.9900 . ?
C1A H1A2 0.9900 . ?
C2A O1 1.497(13) . ?
C2A H2A1 0.9900 . ?
C2A H2A2 0.9900 . ?
C1B C2B 1.576(11) . ?
C1B H1B1 0.9900 . ?
C1B H1B2 0.9900 . ?
C2B O1 1.405(8) . ?
C2B H2B1 0.9900 . ?
C2B H2B2 0.9900 . ?
C3 C4 1.513(7) . ?
C3 H3A 0.9900 . ?
C3 H3B 0.9900 . ?
C4 O2 1.408(5) . ?
C4 H4A 0.9900 . ?
C4 H4B 0.9900 . ?
C5 C6 1.515(7) . ?
C5 H5A 0.9900 . ?
C5 H5B 0.9900 . ?
C6 C7A 1.521(8) . ?
C6 C7B 1.579(15) . ?
C6 H6A1 0.9900 . ?
C6 H6A2 0.9900 . ?
C6 H6B1 0.9800 . ?
C6 H6B2 0.9878 . ?
C7A C8A 1.503(10) . ?
C7A H7A1 0.9900 . ?
C7A H7A2 0.9900 . ?
C8A H8A1 0.9800 . ?
C8A H8A2 0.9800 . ?
C8A H8A3 0.9800 . ?
C7B C8B 1.500(17) . ?
C7B H7B1 0.9900 . ?
C7B H7B2 0.9900 . ?
C8B H8B1 0.9800 . ?
C8B H8B2 0.9800 . ?
C8B H8B3 0.9800 . ?
N2 C11A 1.455(7) . ?
N2 C9 1.468(6) . ?
N2 C13A 1.470(16) . ?
N2 C11B 1.529(15) . ?
N2 C13B 1.539(16) . ?
C9 C10 1.487(8) . ?
C9 H9A 0.9900 . ?
C9 H9B 0.9900 . ?
C10 O3 1.401(6) . ?
C10 H10A 0.9900 . ?
C10 H10B 0.9900 . ?
C11A C12A 1.495(10) . ?
C11A H11A 0.9900 . ?
C11A H11B 0.9900 . ?
C12A O4 1.359(7) . ?
C12A H12A 0.9900 . ?
C12A H12B 0.9900 . ?
C11B C12B 1.58(3) . ?
C11B H11C 0.9900 . ?
C11B H11D 0.9900 . ?
C12B O4 1.597(17) . ?
C12B H12C 0.9900 . ?
C12B H12D 0.9900 . ?
C13A C14A 1.63(2) . ?
C13A H13A 0.9900 . ?
C13A H13B 0.9900 . ?
C14A C15A 1.59(2) . ?
C14A H14A 0.9900 . ?
C14A H14B 0.9900 . ?
C15A C16C 1.511(18) . ?
C15A C16A 1.579(19) . ?
C13B C14B 1.438(18) . ?
C13B H13C 0.9900 . ?
C13B H13D 0.9900 . ?
C14B C15B 1.535(19) . ?
C14B H14C 0.9900 . ?
C14B H14D 0.9900 . ?
C15B C16B 1.51(2) . ?
C15B H15C 0.9900 . ?
C15B H15D 0.9900 . ?
C16B H16D 0.9800 . ?
C16B H16E 0.9800 . ?
C16B H16F 0.9800 . ?
N3 C19 1.479(6) . ?
N3 C21 1.488(6) . ?
N3 C17 1.493(5) . ?
C17 C18 1.526(6) . ?
C17 H17A 0.9900 . ?
C17 H17B 0.9900 . ?
C18 O5 1.425(5) . ?
C18 H18A 0.9900 . ?
C18 H18B 0.9900 . ?
C19 C20 1.520(6) . ?
C19 H19A 0.9900 . ?
C19 H19B 0.9900 . ?
C20 O6 1.426(5) . ?
C20 H20A 0.9900 . ?
C20 H20B 0.9900 . ?
O6 H6 0.88(3) . ?
C21 C22 1.532(6) . ?
C21 H21A 0.9900 . ?
C21 H21B 0.9900 . ?
C22 C23 1.528(7) . ?
C22 H22A 0.9900 . ?
C22 H22B 0.9900 . ?
C23 C24 1.528(7) . ?
C23 H23A 0.9900 . ?
C23 H23B 0.9900 . ?
C24 H24A 0.9800 . ?
C24 H24B 0.9800 . ?
C24 H24C 0.9800 . ?
N4 C25 1.474(6) . ?
N4 C27 1.489(6) . ?
N4 C29 1.496(6) . ?
C25 C26 1.516(6) . ?
C25 H25A 0.9900 . ?
C25 H25B 0.9900 . ?
C26 O7 1.428(5) . ?
C26 H26A 0.9900 . ?
C26 H26B 0.9900 . ?
C27 C28 1.499(6) . ?
C27 H27A 0.9900 . ?
C27 H27B 0.9900 . ?
C28 O8 1.432(5) . ?
C28 H28A 0.9900 . ?
C28 H28B 0.9900 . ?
O8 H8 0.88(3) . ?
C29 C30 1.529(6) . ?
C29 H29A 0.9900 . ?
C29 H29B 0.9900 . ?
C30 C31 1.521(7) . ?
C30 H30A 0.9900 . ?
C30 H30B 0.9900 . ?
C31 C32 1.525(8) . ?
C31 H31A 0.9900 . ?
C31 H31B 0.9900 . ?
C32 H32A 0.9800 . ?
C32 H32B 0.9800 . ?
C32 H32C 0.9800 . ?
N5A C37A 1.487(11) . ?
N5A C35A 1.516(11) . ?
N5A C33A 1.527(11) . ?
N5A H51 0.9300 . ?
C33A C34A 1.536(12) . ?
C33A H33A 0.9900 . ?
C33A H33B 0.9900 . ?
C34A O9 1.482(10) . ?
C34A H34A 0.9900 . ?
C34A H34B 0.9900 . ?
N5B C37B 1.506(13) . ?
N5B C35B 1.511(13) . ?
N5B C33B 1.512(13) . ?
N5B H52 0.9300 . ?
C33B C34B 1.542(13) . ?
C33B H33C 0.9900 . ?
C33B H33D 0.9900 . ?
C34B O9 1.384(10) . ?
C34B H34C 0.9900 . ?
C34B H34D 0.9900 . ?
C35A C36A 1.511(12) . ?
C35A H35A 0.9900 . ?
C35A H35B 0.9900 . ?
C36A O10 1.395(9) . ?
C36A H36A 0.9900 . ?
C36A H36B 0.9900 . ?
C35B C36B 1.504(14) . ?
C35B H35C 0.9900 . ?
C35B H35D 0.9900 . ?
C36B O10 1.473(10) . ?
C36B H36C 0.9900 . ?
C36B H36D 0.9900 . ?
C37A C38A 1.522(14) . ?
C37A H37A 0.9900 . ?
C37A H37B 0.9900 . ?
C38A C39A 1.564(16) . ?
C38A H38A 0.9900 . ?
C38A H38B 0.9900 . ?
C39A C40 1.579(14) . ?
C39A H39A 0.9900 . ?
C39A H39B 0.9900 . ?
C37B C38B 1.510(15) . ?
C37B H37C 0.9900 . ?
C37B H37D 0.9900 . ?
C38B C39B 1.513(18) . ?
C38B H38C 0.9900 . ?
C38B H38D 0.9900 . ?
C39B C40 1.497(14) . ?
C39B H39C 0.9900 . ?
C39B H39D 0.9900 . ?
C40 H40A 0.9800 . ?
C40 H40B 0.9800 . ?
C40 H40C 0.9800 . ?
C40 H40D 0.9802 . ?
C40 H40E 0.9800 . ?
C40 H40F 0.9798 . ?
O11 C41 1.279(5) . ?
O12 C41 1.246(5) . ?
C41 C42 1.530(7) . ?
C42 C43B 1.473(14) . ?
C42 C45A 1.497(7) . ?
C42 C45B 1.502(13) . ?
C42 C43A 1.533(8) . ?
C42 C44B 1.554(15) . ?
C42 C44A 1.559(8) . ?
C43A H43A 0.9800 . ?
C43A H43B 0.9800 . ?
C43A H43C 0.9800 . ?
C44A H44A 0.9800 . ?
C44A H44B 0.9800 . ?
C44A H44C 0.9800 . ?
C45A H45A 0.9800 . ?
C45A H45B 0.9800 . ?
C45A H45C 0.9800 . ?
C43B H43D 0.9800 . ?
C43B H43E 0.9800 . ?
C43B H43F 0.9800 . ?
C44B H44D 0.9800 . ?
C44B H44E 0.9800 . ?
C44B H44F 0.9800 . ?
C45B H45D 0.9800 . ?
C45B H45E 0.9800 . ?
C45B H45F 0.9800 . ?
O13 C46 1.272(5) . ?
O14 C46 1.250(5) . ?
C46 C47 1.540(6) . ?
C47 C49 1.490(8) . ?
C47 C50 1.492(8) . ?
C47 C48 1.548(8) . ?
C48 H48A 0.9800 . ?
C48 H48B 0.9800 . ?
C48 H48C 0.9800 . ?
C49 H49A 0.9800 . ?
C49 H49B 0.9800 . ?
C49 H49C 0.9800 . ?
C50 H50A 0.9800 . ?
C50 H50B 0.9800 . ?
C50 H50C 0.9800 . ?
O15 C51 1.275(5) . ?
O16 C51 1.249(5) . ?
C51 C52 1.537(7) . ?
C52 C54B 1.474(10) . ?
C52 C55A 1.480(10) . ?
C52 C53B 1.501(10) . ?
C52 C53A 1.567(9) . ?
C52 C54A 1.604(9) . ?
C52 C55B 1.619(10) . ?
C53A H53A 0.9800 . ?
C53A H53B 0.9800 . ?
C53A H53C 0.9800 . ?
C54A H54A 0.9800 . ?
C54A H54B 0.9800 . ?
C54A H54C 0.9800 . ?
C55A H55A 0.9800 . ?
C55A H55B 0.9800 . ?
C55A H55C 0.9800 . ?
C53B H53D 0.9800 . ?
C53B H53E 0.9800 . ?
C53B H53F 0.9800 . ?
C54B H54D 0.9800 . ?
C54B H54E 0.9800 . ?
C54B H54F 0.9800 . ?
C55B H55D 0.9800 . ?
C55B H55E 0.9800 . ?
C55B H55F 0.9800 . ?
O17 C56 1.279(5) . ?
O18 C56 1.251(6) . ?
C56 C57 1.530(6) . ?
C57 C60A 1.515(9) . ?
C57 C58A 1.517(7) . ?
C57 C58B 1.522(16) . ?
C57 C59B 1.523(14) . ?
C57 C60B 1.534(13) . ?
C57 C59A 1.537(8) . ?
C58A H58A 0.9800 . ?
C58A H58B 0.9800 . ?
C58A H58C 0.9800 . ?
C59A H59A 0.9800 . ?
C59A H59B 0.9800 . ?
C59A H59C 0.9800 . ?
C60A H60A 0.9800 . ?
C60A H60B 0.9800 . ?
C60A H60C 0.9800 . ?
C58B H58D 0.9800 . ?
C58B H58E 0.9800 . ?
C58B H58F 0.9800 . ?
C59B H59D 0.9800 . ?
C59B H59E 0.9800 . ?
C59B H59F 0.9800 . ?
C60B H60D 0.9800 . ?
C60B H60E 0.9800 . ?
C60B H60F 0.9800 . ?
O19 C61 1.261(6) . ?
O20 C61 1.249(6) . ?
C61 C62 1.537(7) . ?
C62 C63A 1.495(10) . ?
C62 C64B 1.495(12) . ?
C62 C65B 1.529(12) . ?
C62 C65A 1.537(10) . ?
C62 C64A 1.553(10) . ?
C62 C63B 1.561(11) . ?
C63A H63A 0.9800 . ?
C63A H63B 0.9800 . ?
C63A H63C 0.9800 . ?
C64A H64A 0.9800 . ?
C64A H64B 0.9800 . ?
C64A H64C 0.9800 . ?
C65A H65A 0.9800 . ?
C65A H65B 0.9800 . ?
C65A H65C 0.9800 . ?
C63B H63D 0.9800 . ?
C63B H63E 0.9800 . ?
C63B H63F 0.9800 . ?
C64B H64D 0.9800 . ?
C64B H64E 0.9800 . ?
C64B H64F 0.9800 . ?
C65B H65D 0.9800 . ?
C65B H65E 0.9800 . ?
C65B H65F 0.9800 . ?
O21 C66 1.271(6) . ?
O22 C66 1.252(6) . ?
C66 C67 1.539(7) . ?
C67 C69B 1.475(13) . ?
C67 C70A 1.514(10) . ?
C67 C70B 1.541(12) . ?
C67 C68A 1.547(10) . ?
C67 C68B 1.562(11) . ?
C67 C69A 1.562(10) . ?
C68A H68A 0.9800 . ?
C68A H68B 0.9800 . ?
C68A H68C 0.9800 . ?
C69A H69A 0.9800 . ?
C69A H69B 0.9800 . ?
C69A H69C 0.9800 . ?
C70A H70A 0.9800 . ?
C70A H70B 0.9800 . ?
C70A H70C 0.9800 . ?
C68B H68D 0.9800 . ?
C68B H68E 0.9800 . ?
C68B H68F 0.9800 . ?
C69B H69D 0.9800 . ?
C69B H69E 0.9800 . ?
C69B H69F 0.9800 . ?
C70B H70D 0.9800 . ?
C70B H70E 0.9800 . ?
C70B H70F 0.9800 . ?
O23 C71 1.271(6) . ?
O24 C71 1.249(6) . ?
C71 C72 1.536(8) . ?
C72 C75 1.520(8) . ?
C72 C74 1.523(9) . ?
C72 C73 1.531(9) . ?
C73 H73A 0.9800 . ?
C73 H73B 0.9800 . ?
C73 H73C 0.9800 . ?
C74 H74A 0.9800 . ?
C74 H74B 0.9800 . ?
C74 H74C 0.9800 . ?
C75 H75A 0.9800 . ?
C75 H75B 0.9800 . ?
C75 H75C 0.9800 . ?
O25 C76 1.259(6) . ?
O26 C76 1.246(6) . ?
C76 C77 1.550(7) . ?
C77 C79B 1.474(10) . ?
C77 C78A 1.487(9) . ?
C77 C80A 1.518(11) . ?
C77 C78B 1.540(9) . ?
C77 C80B 1.561(13) . ?
C77 C79A 1.593(10) . ?
C78A H78A 0.9800 . ?
C78A H78B 0.9800 . ?
C78A H78C 0.9800 . ?
C79A H79A 0.9800 . ?
C79A H79B 0.9800 . ?
C79A H79C 0.9800 . ?
C80A H80A 0.9800 . ?
C80A H80B 0.9800 . ?
C80A H80C 0.9800 . ?
C78B H78D 0.9800 . ?
C78B H78E 0.9800 . ?
C78B H78F 0.9800 . ?
C79B H79D 0.9800 . ?
C79B H79E 0.9800 . ?
C79B H79F 0.9800 . ?
C80B H80D 0.9800 . ?
C80B H80E 0.9800 . ?
C80B H80F 0.9800 . ?
N91A C91A 1.19(2) . ?
C91A C92A 1.464(14) . ?
C92A H92A 0.9800 . ?
C92A H92B 0.9800 . ?
C92A H92C 0.9800 . ?
N91B C91B 1.17(2) . ?
C91B C92B 1.472(14) . ?
C92B H92D 0.9800 . ?
C92B H92E 0.9800 . ?
C92B H92F 0.9800 . ?

loop_
_geom_hbond_atom_site_label_D
_geom_hbond_atom_site_label_H
_geom_hbond_atom_site_label_A
_geom_hbond_distance_DH
_geom_hbond_distance_HA
_geom_hbond_distance_DA
_geom_hbond_angle_DHA
_geom_hbond_site_symmetry_A
O6 H6 O24 0.88(3) 1.65(4) 2.508(5) 165(5) .
O8 H8 O26 0.88(3) 1.65(3) 2.515(5) 171(5) .
N5A H51 O22 0.93 1.92 2.803(8) 156.9 .
N5B H52 O20 0.93 2.16 3.043(9) 158.6 .
